data_4103655
loop_
_publ_author_name
'Corwin H. Booth'
'Daniel Kazhdan'
'Evan L. Werkema'
'Marc D. Walter'
'Wayne W. Lukens'
'Eric D. Bauer'
'Yung-Jin Hu'
'Laurent Maron'
'Odile Eisenstein'
'Martin Head-Gordon'
'Richard A. Andersen'

_publ_section_title
;
 Intermediate-Valence Tautomerism in Decamethylytterbocene Complexes of
 Methyl-Substituted Bipyridines
;
_journal_name_full 'Journal of the American Chemical Society'
_journal_page_first 17537
_journal_page_last 17549
_journal_paper_doi 10.1021/ja106902s
_journal_volume 132
_journal_year 2010
_chemical_formula_moiety 'C31 H40 N2 Yb '
_chemical_formula_sum 'C31 H40 N2 Yb'
_chemical_formula_weight 613.71
_space_group_IT_number 61
_symmetry_cell_setting orthorhombic
_symmetry_Int_Tables_number 61
_symmetry_space_group_name_Hall '-P 2ac 2ab'
_symmetry_space_group_name_H-M 'P b c a'
_audit_creation_date 'Fri Dec 15 14:23:34 2006'
_audit_creation_method 'by teXsan'
_cell_angle_alpha 90
_cell_angle_beta 90
_cell_angle_gamma 90
_cell_formula_units_Z 8
_cell_length_a 15.924(2)
_cell_length_b 16.524(3)
_cell_length_c 20.318(3)
_cell_measurement_reflns_used 993
_cell_measurement_temperature 125.2
_cell_measurement_theta_max 16.5
_cell_measurement_theta_min 3.4
_cell_volume 5346.2(14)
_computing_cell_refinement 'Bruker-AXS SAINT v6.40'
_computing_data_collection 'Bruker-AXS SMART v5.054'
_computing_data_reduction 'Bruker-AXS SAINT v6.40'
_computing_publication_material teXsan
_computing_structure_refinement teXsan
_diffrn_ambient_temperature 125.2
_diffrn_measured_fraction_theta_full 0.9928
_diffrn_measured_fraction_theta_max 0.9928
_diffrn_measurement_device_type 'Bruker SMART 1000'
_diffrn_measurement_method \w-scans
_diffrn_radiation_type 'Mo K\a'
_diffrn_radiation_wavelength 0.7107
_diffrn_reflns_av_R_equivalents 0.053
_diffrn_reflns_limit_h_max 14
_diffrn_reflns_limit_h_min 0
_diffrn_reflns_limit_k_max 15
_diffrn_reflns_limit_k_min 0
_diffrn_reflns_limit_l_max 18
_diffrn_reflns_limit_l_min 0
_diffrn_reflns_number 14069
_diffrn_reflns_theta_full 19.19
_diffrn_reflns_theta_max 19.19
_diffrn_standards_decay_% 0
_diffrn_standards_interval_count 0
_diffrn_standards_interval_time 0
_diffrn_standards_number 0
_exptl_absorpt_coefficient_mu 3.520
_exptl_absorpt_correction_T_max 0.900
_exptl_absorpt_correction_T_min 0.747
_exptl_absorpt_correction_type empirical
_exptl_absorpt_process_details 'Blessing, 1995'
_exptl_crystal_colour green
_exptl_crystal_density_diffrn 1.525
_exptl_crystal_density_method 'not measured'
_exptl_crystal_description plate
_exptl_crystal_F_000 2480.00
_exptl_crystal_size_max 0.100
_exptl_crystal_size_mid 0.040
_exptl_crystal_size_min 0.030
_refine_diff_density_max 1.08
_refine_diff_density_min -0.47
_refine_ls_extinction_method none
_refine_ls_goodness_of_fit_ref 1.461
_refine_ls_hydrogen_treatment constr
_refine_ls_number_parameters 142
_refine_ls_number_reflns 1276
_refine_ls_R_factor_all 0.0883
_refine_ls_R_factor_gt 0.0370
_refine_ls_shift/su_max 0.0003
_refine_ls_structure_factor_coef F
_refine_ls_weighting_details 'w = 1/[\s^2^(Fo) + 0.00022|Fo|^2^]'
_refine_ls_weighting_scheme calc
_refine_ls_wR_factor_all 0.0488
_refine_ls_wR_factor_ref 0.0395
_reflns_number_gt 1276
_reflns_number_total 2201
_reflns_threshold_expression F^2^>3.0\s(F^2^)
_cod_data_source_file ja106902s_si_001.cif
_cod_data_source_block cy6mb
_cod_original_cell_volume 5346(1)
_cod_original_sg_symbol_H-M 'P b c a '
_cod_original_formula_sum 'C31 H40 N2 Yb '
_cod_database_code 4103655

loop_
_symmetry_equiv_pos_as_xyz
x,y,z
1/2+x,1/2-y,-z
-x,1/2+y,1/2-z
1/2-x,-y,1/2+z
-x,-y,-z
1/2-x,1/2+y,z
x,1/2-y,1/2+z
1/2+x,y,1/2-z

loop_
_atom_site_label
_atom_site_type_symbol
_atom_site_fract_x
_atom_site_fract_y
_atom_site_fract_z
_atom_site_U_iso_or_equiv
_atom_site_adp_type
_atom_site_occupancy
_atom_site_calc_flag
_atom_site_refinement_flags
Yb(1) Yb 0.89627(4) 0.21996(4) 0.12477(4) 0.0285(2) Uani 1.00 d .
N(1) N 0.9826(8) 0.3410(7) 0.1031(6) 0.040(4) Uiso 1.00 d .
N(2) N 0.8594(7) 0.3373(7) 0.1935(6) 0.035(4) Uiso 1.00 d .
C(1) C 0.7480(10) 0.2590(8) 0.0717(8) 0.026(5) Uiso 1.00 d .
C(2) C 0.8045(10) 0.2705(10) 0.0204(7) 0.030(4) Uiso 1.00 d .
C(3) C 0.834(1) 0.1927(9) 0.0026(8) 0.038(5) Uiso 1.00 d .
C(4) C 0.7962(9) 0.1360(8) 0.0421(8) 0.029(4) Uiso 1.00 d .
C(5) C 0.7417(9) 0.1763(9) 0.0873(7) 0.025(4) Uiso 1.00 d .
C(6) C 1.0059(10) 0.1023(9) 0.1505(7) 0.033(4) Uiso 1.00 d .
C(7) C 1.0421(10) 0.1726(9) 0.1808(8) 0.037(5) Uiso 1.00 d .
C(8) C 0.9904(9) 0.1944(8) 0.2321(8) 0.037(5) Uiso 1.00 d .
C(9) C 0.9261(9) 0.1379(9) 0.2373(8) 0.035(5) Uiso 1.00 d .
C(10) C 0.9369(9) 0.0802(9) 0.1869(8) 0.031(4) Uiso 1.00 d .
C(11) C 0.6934(9) 0.3242(9) 0.0997(7) 0.035(4) Uiso 1.00 d .
C(12) C 0.823(1) 0.3490(10) -0.0129(8) 0.047(5) Uiso 1.00 d .
C(13) C 0.886(1) 0.1715(9) -0.0575(7) 0.037(4) Uiso 1.00 d .
C(14) C 0.801(1) 0.0448(9) 0.0304(8) 0.046(5) Uiso 1.00 d .
C(15) C 0.6851(9) 0.1361(8) 0.1344(9) 0.041(4) Uiso 1.00 d .
C(16) C 1.045(1) 0.0561(10) 0.0942(9) 0.054(5) Uiso 1.00 d .
C(17) C 1.127(1) 0.209(1) 0.1639(10) 0.073(6) Uiso 1.00 d .
C(18) C 1.011(1) 0.263(1) 0.281(1) 0.072(7) Uiso 1.00 d .
C(19) C 0.859(1) 0.137(1) 0.288(1) 0.062(6) Uiso 1.00 d .
C(20) C 0.888(1) 0.0039(9) 0.1796(9) 0.056(5) Uiso 1.00 d .
C(21) C 1.043(1) 0.344(1) 0.0579(10) 0.063(6) Uiso 1.00 d .
C(22) C 1.098(1) 0.408(1) 0.0482(9) 0.058(5) Uiso 1.00 d .
C(23) C 1.084(1) 0.472(1) 0.090(1) 0.076(6) Uiso 1.00 d .
C(24) C 1.023(1) 0.473(1) 0.136(1) 0.065(6) Uiso 1.00 d .
C(25) C 0.9694(10) 0.4074(9) 0.1405(8) 0.042(5) Uiso 1.00 d .
C(26) C 0.905(1) 0.4049(9) 0.1896(8) 0.041(5) Uiso 1.00 d .
C(27) C 0.890(1) 0.4707(9) 0.2359(8) 0.040(4) Uiso 1.00 d .
C(28) C 0.826(1) 0.4587(9) 0.2775(8) 0.039(5) Uiso 1.00 d .
C(29) C 0.776(1) 0.392(1) 0.2821(9) 0.065(6) Uiso 1.00 d .
C(30) C 0.7954(10) 0.3303(9) 0.2379(9) 0.044(5) Uiso 1.00 d .
C(31) C 1.050(1) 0.273(1) 0.014(1) 0.070(6) Uiso 1.00 d .
C(101) C 0.7848 0.2069 0.0448 0.0025 Uiso 0.00 d P
C(102) C 0.9803 0.1375 0.1975 0.0025 Uiso 0.00 d P
H(1) H 0.7254 0.3682 0.1177 0.0429 Uiso 1.00 calc .
H(2) H 0.6567 0.3462 0.0666 0.0429 Uiso 1.00 calc .
H(3) H 0.6579 0.3040 0.1348 0.0429 Uiso 1.00 calc .
H(4) H 0.8439 0.3910 0.0174 0.0520 Uiso 1.00 calc .
H(5) H 0.8659 0.3444 -0.0466 0.0520 Uiso 1.00 calc .
H(6) H 0.7743 0.3721 -0.0337 0.0520 Uiso 1.00 calc .
H(7) H 0.9342 0.1371 -0.0470 0.0501 Uiso 1.00 calc .
H(8) H 0.8540 0.1419 -0.0902 0.0501 Uiso 1.00 calc .
H(9) H 0.9092 0.2183 -0.0801 0.0501 Uiso 1.00 calc .
H(10) H 0.7686 0.0159 0.0643 0.0554 Uiso 1.00 calc .
H(11) H 0.7766 0.0294 -0.0110 0.0554 Uiso 1.00 calc .
H(12) H 0.8566 0.0242 0.0323 0.0554 Uiso 1.00 calc .
H(13) H 0.6524 0.1739 0.1611 0.0451 Uiso 1.00 calc .
H(14) H 0.6420 0.1010 0.1138 0.0451 Uiso 1.00 calc .
H(15) H 0.7129 0.1006 0.1662 0.0451 Uiso 1.00 calc .
H(16) H 1.0634 0.0030 0.1060 0.0679 Uiso 1.00 calc .
H(17) H 1.0064 0.0500 0.0572 0.0679 Uiso 1.00 calc .
H(18) H 1.0942 0.0839 0.0757 0.0679 Uiso 1.00 calc .
H(19) H 1.1657 0.2009 0.2005 0.0889 Uiso 1.00 calc .
H(20) H 1.1512 0.1842 0.1263 0.0889 Uiso 1.00 calc .
H(21) H 1.1234 0.2660 0.1567 0.0889 Uiso 1.00 calc .
H(22) H 1.0587 0.2503 0.3074 0.0839 Uiso 1.00 calc .
H(23) H 1.0154 0.3136 0.2624 0.0839 Uiso 1.00 calc .
H(24) H 0.9632 0.2665 0.3143 0.0839 Uiso 1.00 calc .
H(25) H 0.8239 0.1860 0.2877 0.0628 Uiso 1.00 calc .
H(26) H 0.8186 0.0924 0.2839 0.0628 Uiso 1.00 calc .
H(27) H 0.8801 0.1332 0.3328 0.0628 Uiso 1.00 calc .
H(28) H 0.8282 0.0147 0.1745 0.0679 Uiso 1.00 calc .
H(29) H 0.9043 -0.0287 0.1424 0.0679 Uiso 1.00 calc .
H(30) H 0.8930 -0.0304 0.2182 0.0679 Uiso 1.00 calc .
H(31) H 1.1399 0.4095 0.0135 0.0712 Uiso 1.00 calc .
H(32) H 1.1290 0.5163 0.0879 0.1110 Uiso 1.00 calc .
H(33) H 1.0177 0.5216 0.1640 0.0739 Uiso 1.00 calc .
H(34) H 0.9259 0.5188 0.2351 0.0541 Uiso 1.00 calc .
H(35) H 0.8134 0.5065 0.3084 0.0587 Uiso 1.00 calc .
H(36) H 0.7289 0.3872 0.3139 0.0759 Uiso 1.00 calc .
H(37) H 0.7581 0.2823 0.2398 0.0516 Uiso 1.00 calc .
H(38) H 0.9980 0.2617 -0.0108 0.0823 Uiso 1.00 calc .
H(39) H 1.0935 0.2773 -0.0182 0.0823 Uiso 1.00 calc .
H(40) H 1.0607 0.2224 0.0381 0.0823 Uiso 1.00 calc .

loop_
_atom_site_aniso_label
_atom_site_aniso_U_11
_atom_site_aniso_U_22
_atom_site_aniso_U_33
_atom_site_aniso_U_12
_atom_site_aniso_U_13
_atom_site_aniso_U_23
Yb(1) 0.0306(4) 0.0250(4) 0.0300(4) 0.0002(4) 0.0005(5) -0.0023(5)

loop_
_atom_type_symbol
_atom_type_description
_atom_type_scat_dispersion_real
_atom_type_scat_dispersion_imag
_atom_type_scat_source
Yb Yb -0.385 5.549
;International Tables for Crystallography
(1992, Vol. C, Tables 4.2.6.8 and 6.1.1.1)
;
N N 0.006 0.003
;International Tables for Crystallography
(1992, Vol. C, Tables 4.2.6.8 and 6.1.1.1)
;
C C 0.003 0.002
;International Tables for Crystallography
(1992, Vol. C, Tables 4.2.6.8 and 6.1.1.1)
;
H H 0.000 0.000
;International Tables for Crystallography
(1992, Vol. C, Table 6.1.1.2)
;

loop_
_geom_angle_atom_site_label_1
_geom_angle_atom_site_label_2
_geom_angle_atom_site_label_3
_geom_angle
_geom_angle_publ_flag
N(1) Yb(1) N(2) 66.1(4) ?
N(1) Yb(1) C(1) 103.0(4) ?
N(1) Yb(1) C(2) 84.9(4) ?
N(1) Yb(1) C(3) 100.2(4) ?
N(1) Yb(1) C(4) 129.4(4) ?
N(1) Yb(1) C(5) 132.9(4) ?
N(1) Yb(1) C(6) 105.2(4) ?
N(1) Yb(1) C(7) 80.2(4) ?
N(1) Yb(1) C(8) 87.8(4) ?
N(1) Yb(1) C(9) 117.4(4) ?
N(1) Yb(1) C(10) 129.8(4) ?
N(1) Yb(1) C(101) 111.2(3) ?
N(1) Yb(1) C(102) 104.9(3) ?
N(2) Yb(1) C(1) 80.1(4) ?
N(2) Yb(1) C(2) 94.2(4) ?
N(2) Yb(1) C(3) 124.2(4) ?
N(2) Yb(1) C(4) 128.1(4) ?
N(2) Yb(1) C(5) 98.9(4) ?
N(2) Yb(1) C(6) 128.3(4) ?
N(2) Yb(1) C(7) 101.2(4) ?
N(2) Yb(1) C(8) 78.2(4) ?
N(2) Yb(1) C(9) 87.5(4) ?
N(2) Yb(1) C(10) 117.6(4) ?
N(2) Yb(1) C(101) 106.1(3) ?
N(2) Yb(1) C(102) 103.3(3) ?
C(1) Yb(1) C(2) 29.9(4) ?
C(1) Yb(1) C(3) 49.2(5) ?
C(1) Yb(1) C(4) 49.6(4) ?
C(1) Yb(1) C(5) 30.5(3) ?
C(1) Yb(1) C(6) 146.4(4) ?
C(1) Yb(1) C(7) 176.8(4) ?
C(1) Yb(1) C(8) 149.3(5) ?
C(1) Yb(1) C(9) 128.1(5) ?
C(1) Yb(1) C(10) 127.2(4) ?
C(1) Yb(1) C(101) 26.1(3) ?
C(1) Yb(1) C(102) 150.7(3) ?
C(2) Yb(1) C(3) 30.2(4) ?
C(2) Yb(1) C(4) 49.6(4) ?
C(2) Yb(1) C(5) 50.5(5) ?
C(2) Yb(1) C(6) 137.1(5) ?
C(2) Yb(1) C(7) 152.0(5) ?
C(2) Yb(1) C(8) 171.1(4) ?
C(2) Yb(1) C(9) 155.9(5) ?
C(2) Yb(1) C(10) 139.2(5) ?
C(2) Yb(1) C(101) 26.4(3) ?
C(2) Yb(1) C(102) 162.3(3) ?
C(3) Yb(1) C(4) 29.3(4) ?
C(3) Yb(1) C(5) 49.9(5) ?
C(3) Yb(1) C(6) 107.4(5) ?
C(3) Yb(1) C(7) 130.8(5) ?
C(3) Yb(1) C(8) 157.5(5) ?
C(3) Yb(1) C(9) 139.1(4) ?
C(3) Yb(1) C(10) 111.9(5) ?
C(3) Yb(1) C(101) 25.8(4) ?
C(3) Yb(1) C(102) 132.1(3) ?
C(4) Yb(1) C(5) 30.8(4) ?
C(4) Yb(1) C(6) 97.7(4) ?
C(4) Yb(1) C(7) 128.4(4) ?
C(4) Yb(1) C(8) 139.1(4) ?
C(4) Yb(1) C(9) 111.9(4) ?
C(4) Yb(1) C(10) 89.6(4) ?
C(4) Yb(1) C(101) 26.1(3) ?
C(4) Yb(1) C(102) 114.7(3) ?
C(5) Yb(1) C(6) 117.5(4) ?
C(5) Yb(1) C(7) 146.4(4) ?
C(5) Yb(1) C(8) 134.7(5) ?
C(5) Yb(1) C(9) 105.5(4) ?
C(5) Yb(1) C(10) 97.0(4) ?
C(5) Yb(1) C(101) 27.0(3) ?
C(5) Yb(1) C(102) 122.1(3) ?
C(6) Yb(1) C(7) 31.0(4) ?
C(6) Yb(1) C(8) 50.1(4) ?
C(6) Yb(1) C(9) 49.7(5) ?
C(6) Yb(1) C(10) 29.6(4) ?
C(6) Yb(1) C(101) 123.2(3) ?
C(6) Yb(1) C(102) 26.5(3) ?
C(7) Yb(1) C(8) 29.6(4) ?
C(7) Yb(1) C(9) 49.2(5) ?
C(7) Yb(1) C(10) 49.6(4) ?
C(7) Yb(1) C(101) 152.7(3) ?
C(7) Yb(1) C(102) 26.2(3) ?
C(8) Yb(1) C(9) 30.0(4) ?
C(8) Yb(1) C(10) 49.7(4) ?
C(8) Yb(1) C(101) 160.8(3) ?
C(8) Yb(1) C(102) 26.2(3) ?
C(9) Yb(1) C(10) 30.2(4) ?
C(9) Yb(1) C(101) 130.8(3) ?
C(9) Yb(1) C(102) 26.0(3) ?
C(10) Yb(1) C(101) 114.4(3) ?
C(10) Yb(1) C(102) 26.1(3) ?
C(101) Yb(1) C(102) 140.20(3) ?
Yb(1) N(1) C(21) 123(1) ?
Yb(1) N(1) C(25) 118(1) ?
C(21) N(1) C(25) 118(1) ?
Yb(1) N(2) C(26) 119(1) ?
Yb(1) N(2) C(30) 119.1(10) ?
C(26) N(2) C(30) 121(1) ?
Yb(1) C(1) C(2) 76.3(9) ?
Yb(1) C(1) C(5) 74.8(9) ?
Yb(1) C(1) C(11) 122(1) ?
Yb(1) C(1) C(101) 64.6(7) ?
C(2) C(1) C(5) 110(1) ?
C(2) C(1) C(11) 124(1) ?
C(2) C(1) C(101) 55.2(10) ?
C(5) C(1) C(11) 124(1) ?
C(5) C(1) C(101) 55.2(8) ?
C(11) C(1) C(101) 173(1) ?
Yb(1) C(2) C(1) 73.8(9) ?
Yb(1) C(2) C(3) 75.2(9) ?
Yb(1) C(2) C(12) 121(1) ?
Yb(1) C(2) C(101) 63.2(6) ?
C(1) C(2) C(3) 106(1) ?
C(1) C(2) C(12) 125(1) ?
C(1) C(2) C(101) 53.4(8) ?
C(3) C(2) C(12) 127(1) ?
C(3) C(2) C(101) 52.9(10) ?
C(12) C(2) C(101) 175(1) ?
Yb(1) C(3) C(2) 74.6(9) ?
Yb(1) C(3) C(4) 74.7(9) ?
Yb(1) C(3) C(13) 124(1) ?
Yb(1) C(3) C(101) 62.9(7) ?
C(2) C(3) C(4) 109(1) ?
C(2) C(3) C(13) 126(1) ?
C(2) C(3) C(101) 54(1) ?
C(4) C(3) C(13) 123(1) ?
C(4) C(3) C(101) 54.8(9) ?
C(13) C(3) C(101) 172(1) ?
Yb(1) C(4) C(3) 76.0(9) ?
Yb(1) C(4) C(5) 73.7(8) ?
Yb(1) C(4) C(14) 125.1(10) ?
Yb(1) C(4) C(101) 63.5(6) ?
C(3) C(4) C(5) 108(1) ?
C(3) C(4) C(14) 124(1) ?
C(3) C(4) C(101) 54.4(9) ?
C(5) C(4) C(14) 126(1) ?
C(5) C(4) C(101) 54.4(8) ?
C(14) C(4) C(101) 171(1) ?
Yb(1) C(5) C(1) 74.7(9) ?
Yb(1) C(5) C(4) 75.5(8) ?
Yb(1) C(5) C(15) 119(1) ?
Yb(1) C(5) C(101) 64.5(6) ?
C(1) C(5) C(4) 105(1) ?
C(1) C(5) C(15) 128(1) ?
C(1) C(5) C(101) 52.7(9) ?
C(4) C(5) C(15) 125(1) ?
C(4) C(5) C(101) 52.6(8) ?
C(15) C(5) C(101) 175(1) ?
Yb(1) C(6) C(7) 75.9(9) ?
Yb(1) C(6) C(10) 77.1(9) ?
Yb(1) C(6) C(16) 119(1) ?
Yb(1) C(6) C(102) 64.9(6) ?
C(7) C(6) C(10) 107(1) ?
C(7) C(6) C(16) 124(1) ?
C(7) C(6) C(102) 53.0(9) ?
C(10) C(6) C(16) 127(1) ?
C(10) C(6) C(102) 54.8(9) ?
C(16) C(6) C(102) 174(1) ?
Yb(1) C(7) C(6) 73.1(9) ?
Yb(1) C(7) C(8) 74.3(9) ?
Yb(1) C(7) C(17) 123(1) ?
Yb(1) C(7) C(102) 63.4(7) ?
C(6) C(7) C(8) 107(1) ?
C(6) C(7) C(17) 125(1) ?
C(6) C(7) C(102) 52.9(9) ?
C(8) C(7) C(17) 126(1) ?
C(8) C(7) C(102) 54.4(9) ?
C(17) C(7) C(102) 172(1) ?
Yb(1) C(8) C(7) 76.1(9) ?
Yb(1) C(8) C(9) 75.9(9) ?
Yb(1) C(8) C(18) 121(1) ?
Yb(1) C(8) C(102) 64.3(7) ?
C(7) C(8) C(9) 108(1) ?
C(7) C(8) C(18) 123(1) ?
C(7) C(8) C(102) 54.9(9) ?
C(9) C(8) C(18) 126(1) ?
C(9) C(8) C(102) 54.0(9) ?
C(18) C(8) C(102) 173(1) ?
Yb(1) C(9) C(8) 74.2(9) ?
Yb(1) C(9) C(10) 75.3(9) ?
Yb(1) C(9) C(19) 118.0(10) ?
Yb(1) C(9) C(102) 63.4(7) ?
C(8) C(9) C(10) 107(1) ?
C(8) C(9) C(19) 126(1) ?
C(8) C(9) C(102) 54.0(9) ?
C(10) C(9) C(19) 125(1) ?
C(10) C(9) C(102) 53.8(9) ?
C(19) C(9) C(102) 178(1) ?
Yb(1) C(10) C(6) 73.3(9) ?
Yb(1) C(10) C(9) 74.5(9) ?
Yb(1) C(10) C(20) 123(1) ?
Yb(1) C(10) C(102) 62.9(6) ?
C(6) C(10) C(9) 108(1) ?
C(6) C(10) C(20) 126(1) ?
C(6) C(10) C(102) 54.7(9) ?
C(9) C(10) C(20) 125(1) ?
C(9) C(10) C(102) 53.3(9) ?
C(20) C(10) C(102) 173(1) ?
N(1) C(21) C(22) 125(1) ?
N(1) C(21) C(31) 116(1) ?
C(22) C(21) C(31) 118(1) ?
C(21) C(22) C(23) 112(1) ?
C(22) C(23) C(24) 124(1) ?
C(23) C(24) C(25) 118(1) ?
N(1) C(25) C(24) 120(1) ?
N(1) C(25) C(26) 118(1) ?
C(24) C(25) C(26) 120(1) ?
N(2) C(26) C(25) 117(1) ?
N(2) C(26) C(27) 119(1) ?
C(25) C(26) C(27) 123(1) ?
C(26) C(27) C(28) 115(1) ?
C(27) C(28) C(29) 127(1) ?
C(28) C(29) C(30) 115(1) ?
N(2) C(30) C(29) 121(1) ?
Yb(1) C(101) C(1) 89.3(8) ?
Yb(1) C(101) C(2) 90.4(7) ?
Yb(1) C(101) C(3) 91.4(8) ?
Yb(1) C(101) C(4) 90.4(7) ?
Yb(1) C(101) C(5) 88.5(7) ?
C(1) C(101) C(2) 71.4(9) ?
C(1) C(101) C(3) 144(1) ?
C(1) C(101) C(4) 145(1) ?
C(1) C(101) C(5) 72.1(9) ?
C(2) C(101) C(3) 72(1) ?
C(2) C(101) C(4) 143(1) ?
C(2) C(101) C(5) 143.5(10) ?
C(3) C(101) C(4) 70.7(9) ?
C(3) C(101) C(5) 143.8(10) ?
C(4) C(101) C(5) 73.0(9) ?
Yb(1) C(102) C(6) 88.5(7) ?
Yb(1) C(102) C(7) 90.5(7) ?
Yb(1) C(102) C(8) 89.5(7) ?
Yb(1) C(102) C(9) 90.6(7) ?
Yb(1) C(102) C(10) 91.0(7) ?
C(6) C(102) C(7) 74.2(10) ?
C(6) C(102) C(8) 144(1) ?
C(6) C(102) C(9) 143.2(10) ?
C(6) C(102) C(10) 70.4(9) ?
C(7) C(102) C(8) 70.7(9) ?
C(7) C(102) C(9) 142(1) ?
C(7) C(102) C(10) 144(1) ?
C(8) C(102) C(9) 71.9(9) ?
C(8) C(102) C(10) 144(1) ?
C(9) C(102) C(10) 72.8(10) ?
C(1) C(11) H(1) 112.404 no
C(1) C(11) H(2) 110.980 no
C(1) C(11) H(3) 111.791 no
H(1) C(11) H(2) 107.583 no
H(1) C(11) H(3) 106.942 no
H(2) C(11) H(3) 106.848 no
C(2) C(12) H(4) 113.293 no
C(2) C(12) H(5) 112.910 no
C(2) C(12) H(6) 112.783 no
H(4) C(12) H(5) 104.725 no
H(4) C(12) H(6) 105.760 no
H(5) C(12) H(6) 106.700 no
C(3) C(13) H(7) 112.950 no
C(3) C(13) H(8) 112.436 no
C(3) C(13) H(9) 113.897 no
H(7) C(13) H(8) 105.554 no
H(7) C(13) H(9) 105.161 no
H(8) C(13) H(9) 106.132 no
C(4) C(14) H(10) 110.119 no
C(4) C(14) H(11) 112.261 no
C(4) C(14) H(12) 113.154 no
H(10) C(14) H(11) 105.828 no
H(10) C(14) H(12) 106.558 no
H(11) C(14) H(12) 108.509 no
C(5) C(15) H(13) 113.518 no
C(5) C(15) H(14) 114.432 no
C(5) C(15) H(15) 114.990 no
H(13) C(15) H(14) 103.897 no
H(13) C(15) H(15) 104.899 no
H(14) C(15) H(15) 103.872 no
C(6) C(16) H(16) 113.610 no
C(6) C(16) H(17) 111.500 no
C(6) C(16) H(18) 112.702 no
H(16) C(16) H(17) 106.651 no
H(16) C(16) H(18) 107.007 no
H(17) C(16) H(18) 104.783 no
C(7) C(17) H(19) 109.664 no
C(7) C(17) H(20) 111.834 no
C(7) C(17) H(21) 111.617 no
H(19) C(17) H(20) 107.615 no
H(19) C(17) H(21) 106.941 no
H(20) C(17) H(21) 108.971 no
C(8) C(18) H(22) 112.086 no
C(8) C(18) H(23) 114.883 no
C(8) C(18) H(24) 108.626 no
H(22) C(18) H(23) 111.112 no
H(22) C(18) H(24) 103.553 no
H(23) C(18) H(24) 105.710 no
C(9) C(19) H(25) 112.568 no
C(9) C(19) H(26) 114.766 no
C(9) C(19) H(27) 113.429 no
H(25) C(19) H(26) 104.401 no
H(25) C(19) H(27) 104.903 no
H(26) C(19) H(27) 105.845 no
C(10) C(20) H(28) 111.650 no
C(10) C(20) H(29) 114.231 no
C(10) C(20) H(30) 111.655 no
H(28) C(20) H(29) 106.424 no
H(28) C(20) H(30) 105.835 no
H(29) C(20) H(30) 106.508 no
C(21) C(22) H(31) 123.878 no
C(23) C(22) H(31) 123.058 no
C(22) C(23) H(32) 113.578 no
C(24) C(23) H(32) 121.416 no
C(23) C(24) H(33) 118.879 no
C(25) C(24) H(33) 122.968 no
C(26) C(27) H(34) 119.274 no
C(28) C(27) H(34) 125.258 no
C(27) C(28) H(35) 114.722 no
C(29) C(28) H(35) 117.960 no
C(28) C(29) H(36) 123.769 no
C(30) C(29) H(36) 121.181 no
N(2) C(30) H(37) 122.677 no
C(29) C(30) H(37) 115.582 no
C(21) C(31) H(38) 113.720 no
C(21) C(31) H(39) 113.832 no
C(21) C(31) H(40) 112.122 no
H(38) C(31) H(39) 106.519 no
H(38) C(31) H(40) 104.081 no
H(39) C(31) H(40) 105.764 no

loop_
_geom_bond_atom_site_label_1
_geom_bond_atom_site_label_2
_geom_bond_distance
_geom_bond_publ_flag
Yb(1) N(1) 2.47(1) yes
Yb(1) N(2) 2.46(1) yes
Yb(1) C(1) 2.67(2) yes
Yb(1) C(2) 2.71(1) yes
Yb(1) C(3) 2.71(2) yes
Yb(1) C(4) 2.70(1) yes
Yb(1) C(5) 2.68(1) yes
Yb(1) C(6) 2.66(1) yes
Yb(1) C(7) 2.70(2) yes
Yb(1) C(8) 2.68(2) yes
Yb(1) C(9) 2.70(2) yes
Yb(1) C(10) 2.71(1) yes
Yb(1) C(101) 2.4161(7) yes
Yb(1) C(102) 2.4147(7) yes
N(1) C(21) 1.33(2) yes
N(1) C(25) 1.35(2) yes
N(2) C(26) 1.34(2) yes
N(2) C(30) 1.37(2) yes
C(1) C(2) 1.39(2) yes
C(1) C(5) 1.41(2) yes
C(1) C(11) 1.50(2) yes
C(1) C(101) 1.18(1) yes
C(2) C(3) 1.41(2) yes
C(2) C(12) 1.49(2) yes
C(2) C(101) 1.20(2) yes
C(3) C(4) 1.37(2) yes
C(3) C(13) 1.52(2) yes
C(3) C(101) 1.18(2) yes
C(4) C(5) 1.43(2) yes
C(4) C(14) 1.53(2) yes
C(4) C(101) 1.19(1) yes
C(5) C(15) 1.47(2) yes
C(5) C(101) 1.21(2) yes
C(6) C(7) 1.44(2) yes
C(6) C(10) 1.37(2) yes
C(6) C(16) 1.51(2) yes
C(6) C(102) 1.19(2) yes
C(7) C(8) 1.37(2) yes
C(7) C(17) 1.52(2) yes
C(7) C(102) 1.19(2) yes
C(8) C(9) 1.39(2) yes
C(8) C(18) 1.54(2) yes
C(8) C(102) 1.18(1) yes
C(9) C(10) 1.41(2) yes
C(9) C(19) 1.49(2) yes
C(9) C(102) 1.18(2) yes
C(10) C(20) 1.49(2) yes
C(10) C(102) 1.19(1) yes
C(21) C(22) 1.39(2) yes
C(21) C(31) 1.48(2) yes
C(22) C(23) 1.38(2) yes
C(23) C(24) 1.34(2) yes
C(24) C(25) 1.39(2) yes
C(25) C(26) 1.43(2) yes
C(26) C(27) 1.46(2) yes
C(27) C(28) 1.34(2) yes
C(28) C(29) 1.35(2) yes
C(29) C(30) 1.40(2) yes
C(11) H(1) 0.961 no
C(11) H(2) 0.962 no
C(11) H(3) 0.970 no
C(12) H(4) 0.985 no
C(12) H(5) 0.974 no
C(12) H(6) 0.960 no
C(13) H(7) 0.980 no
C(13) H(8) 0.968 no
C(13) H(9) 0.973 no
C(14) H(10) 0.984 no
C(14) H(11) 0.960 no
C(14) H(12) 0.951 no
C(15) H(13) 0.978 no
C(15) H(14) 0.992 no
C(15) H(15) 0.979 no
C(16) H(16) 0.953 no
C(16) H(17) 0.981 no
C(16) H(18) 0.977 no
C(17) H(19) 0.973 no
C(17) H(20) 0.949 no
C(17) H(21) 0.957 no
C(18) H(22) 0.955 no
C(18) H(23) 0.926 no
C(18) H(24) 1.019 no
C(19) H(25) 0.988 no
C(19) H(26) 0.976 no
C(19) H(27) 0.969 no
C(20) H(28) 0.973 no
C(20) H(29) 0.964 no
C(20) H(30) 0.972 no
C(22) H(31) 0.971 no
C(23) H(32) 1.032 no
C(24) H(33) 0.980 no
C(27) H(34) 0.984 no
C(28) H(35) 1.027 no
C(29) H(36) 0.998 no
C(30) H(37) 0.993 no
C(31) H(38) 0.979 no
C(31) H(39) 0.957 no
C(31) H(40) 0.989 no

loop_
_geom_contact_atom_site_label_1
_geom_contact_atom_site_label_2
_geom_contact_distance
_geom_contact_site_symmetry_2
Yb(1) C(1) 2.67(2) .
Yb(1) C(2) 2.71(1) .
Yb(1) C(3) 2.71(2) .
Yb(1) C(4) 2.70(1) .
Yb(1) C(5) 2.68(1) .
Yb(1) C(6) 2.66(1) .
Yb(1) C(7) 2.70(2) .
Yb(1) C(8) 2.68(2) .
Yb(1) C(9) 2.70(2) .
Yb(1) C(10) 2.71(1) .
C(6) C(27) 3.58(2) 3_745

loop_
_geom_torsion_atom_site_label_1
_geom_torsion_atom_site_label_2
_geom_torsion_atom_site_label_3
_geom_torsion_atom_site_label_4
_geom_torsion
_geom_torsion_site_symmetry_1
_geom_torsion_site_symmetry_2
_geom_torsion_site_symmetry_3
_geom_torsion_site_symmetry_4
_geom_torsion_publ_flag
Yb(1) N(1) C(21) C(22) -173(1) 1_555 1_555 1_555 1_555 yes
Yb(1) N(1) C(21) C(31) 8(2) 1_555 1_555 1_555 1_555 yes
Yb(1) N(1) C(25) C(24) 171(1) 1_555 1_555 1_555 1_555 yes
Yb(1) N(1) C(25) C(26) -1(1) 1_555 1_555 1_555 1_555 yes
Yb(1) N(2) C(26) C(25) 5(1) 1_555 1_555 1_555 1_555 yes
Yb(1) N(2) C(26) C(27) -172(1) 1_555 1_555 1_555 1_555 yes
Yb(1) N(2) C(30) C(29) 174(1) 1_555 1_555 1_555 1_555 yes
Yb(1) C(1) C(2) C(3) 68(1) 1_555 1_555 1_555 1_555 yes
Yb(1) C(1) C(2) C(12) -117(1) 1_555 1_555 1_555 1_555 yes
Yb(1) C(1) C(2) C(101) 68.4(6) 1_555 1_555 1_555 1_555 yes
Yb(1) C(1) C(5) C(4) -69.9(10) 1_555 1_555 1_555 1_555 yes
Yb(1) C(1) C(5) C(15) 116(1) 1_555 1_555 1_555 1_555 yes
Yb(1) C(1) C(5) C(101) -69.4(6) 1_555 1_555 1_555 1_555 yes
Yb(1) C(1) C(101) C(2) -90.6(8) 1_555 1_555 1_555 1_555 yes
Yb(1) C(1) C(101) C(3) -91(1) 1_555 1_555 1_555 1_555 yes
Yb(1) C(1) C(101) C(4) 89(1) 1_555 1_555 1_555 1_555 yes
Yb(1) C(1) C(101) C(5) 88.6(7) 1_555 1_555 1_555 1_555 yes
Yb(1) C(2) C(1) C(5) -67(1) 1_555 1_555 1_555 1_555 yes
Yb(1) C(2) C(1) C(11) 119(1) 1_555 1_555 1_555 1_555 yes
Yb(1) C(2) C(1) C(101) -68.4(6) 1_555 1_555 1_555 1_555 yes
Yb(1) C(2) C(3) C(4) 67(1) 1_555 1_555 1_555 1_555 yes
Yb(1) C(2) C(3) C(13) -122(1) 1_555 1_555 1_555 1_555 yes
Yb(1) C(2) C(3) C(101) 67.4(6) 1_555 1_555 1_555 1_555 yes
Yb(1) C(2) C(101) C(1) 89.2(8) 1_555 1_555 1_555 1_555 yes
Yb(1) C(2) C(101) C(3) -91.3(8) 1_555 1_555 1_555 1_555 yes
Yb(1) C(2) C(101) C(4) -91(1) 1_555 1_555 1_555 1_555 yes
Yb(1) C(2) C(101) C(5) 88(1) 1_555 1_555 1_555 1_555 yes
Yb(1) C(3) C(2) C(1) -67(1) 1_555 1_555 1_555 1_555 yes
Yb(1) C(3) C(2) C(12) 118(1) 1_555 1_555 1_555 1_555 yes
Yb(1) C(3) C(2) C(101) -67.4(6) 1_555 1_555 1_555 1_555 yes
Yb(1) C(3) C(4) C(5) 66(1) 1_555 1_555 1_555 1_555 yes
Yb(1) C(3) C(4) C(14) -123(1) 1_555 1_555 1_555 1_555 yes
Yb(1) C(3) C(4) C(101) 67.3(6) 1_555 1_555 1_555 1_555 yes
Yb(1) C(3) C(101) C(1) 90(1) 1_555 1_555 1_555 1_555 yes
Yb(1) C(3) C(101) C(2) 90.0(8) 1_555 1_555 1_555 1_555 yes
Yb(1) C(3) C(101) C(4) -89.9(8) 1_555 1_555 1_555 1_555 yes
Yb(1) C(3) C(101) C(5) -89(1) 1_555 1_555 1_555 1_555 yes
Yb(1) C(4) C(3) C(2) -67(1) 1_555 1_555 1_555 1_555 yes
Yb(1) C(4) C(3) C(13) 122(1) 1_555 1_555 1_555 1_555 yes
Yb(1) C(4) C(3) C(101) -67.3(6) 1_555 1_555 1_555 1_555 yes
Yb(1) C(4) C(5) C(1) 69(1) 1_555 1_555 1_555 1_555 yes
Yb(1) C(4) C(5) C(15) -116(1) 1_555 1_555 1_555 1_555 yes
Yb(1) C(4) C(5) C(101) 68.8(5) 1_555 1_555 1_555 1_555 yes
Yb(1) C(4) C(101) C(1) -89(1) 1_555 1_555 1_555 1_555 yes
Yb(1) C(4) C(101) C(2) 91(1) 1_555 1_555 1_555 1_555 yes
Yb(1) C(4) C(101) C(3) 91.3(9) 1_555 1_555 1_555 1_555 yes
Yb(1) C(4) C(101) C(5) -88.3(7) 1_555 1_555 1_555 1_555 yes
Yb(1) C(5) C(1) C(2) 68(1) 1_555 1_555 1_555 1_555 yes
Yb(1) C(5) C(1) C(11) -118(1) 1_555 1_555 1_555 1_555 yes
Yb(1) C(5) C(1) C(101) 69.4(6) 1_555 1_555 1_555 1_555 yes
Yb(1) C(5) C(4) C(3) -68(1) 1_555 1_555 1_555 1_555 yes
Yb(1) C(5) C(4) C(14) 121(1) 1_555 1_555 1_555 1_555 yes
Yb(1) C(5) C(4) C(101) -68.8(5) 1_555 1_555 1_555 1_555 yes
Yb(1) C(5) C(101) C(1) -89.8(8) 1_555 1_555 1_555 1_555 yes
Yb(1) C(5) C(101) C(2) -88(1) 1_555 1_555 1_555 1_555 yes
Yb(1) C(5) C(101) C(3) 90(1) 1_555 1_555 1_555 1_555 yes
Yb(1) C(5) C(101) C(4) 90.9(8) 1_555 1_555 1_555 1_555 yes
Yb(1) C(6) C(7) C(8) 67(1) 1_555 1_555 1_555 1_555 yes
Yb(1) C(6) C(7) C(17) -119(1) 1_555 1_555 1_555 1_555 yes
Yb(1) C(6) C(7) C(102) 69.1(6) 1_555 1_555 1_555 1_555 yes
Yb(1) C(6) C(10) C(9) -66(1) 1_555 1_555 1_555 1_555 yes
Yb(1) C(6) C(10) C(20) 119(1) 1_555 1_555 1_555 1_555 yes
Yb(1) C(6) C(10) C(102) -68.3(5) 1_555 1_555 1_555 1_555 yes
Yb(1) C(6) C(102) C(7) -90.9(8) 1_555 1_555 1_555 1_555 yes
Yb(1) C(6) C(102) C(8) -86(1) 1_555 1_555 1_555 1_555 yes
Yb(1) C(6) C(102) C(9) 89(1) 1_555 1_555 1_555 1_555 yes
Yb(1) C(6) C(102) C(10) 91.6(8) 1_555 1_555 1_555 1_555 yes
Yb(1) C(7) C(6) C(10) -71(1) 1_555 1_555 1_555 1_555 yes
Yb(1) C(7) C(6) C(16) 116(1) 1_555 1_555 1_555 1_555 yes
Yb(1) C(7) C(6) C(102) -69.1(6) 1_555 1_555 1_555 1_555 yes
Yb(1) C(7) C(8) C(9) 69(1) 1_555 1_555 1_555 1_555 yes
Yb(1) C(7) C(8) C(18) -119(1) 1_555 1_555 1_555 1_555 yes
Yb(1) C(7) C(8) C(102) 68.2(6) 1_555 1_555 1_555 1_555 yes
Yb(1) C(7) C(102) C(6) 88.3(8) 1_555 1_555 1_555 1_555 yes
Yb(1) C(7) C(102) C(8) -89.3(8) 1_555 1_555 1_555 1_555 yes
Yb(1) C(7) C(102) C(9) -91(1) 1_555 1_555 1_555 1_555 yes
Yb(1) C(7) C(102) C(10) 92(1) 1_555 1_555 1_555 1_555 yes
Yb(1) C(8) C(7) C(6) -66(1) 1_555 1_555 1_555 1_555 yes
Yb(1) C(8) C(7) C(17) 120(1) 1_555 1_555 1_555 1_555 yes
Yb(1) C(8) C(7) C(102) -68.2(6) 1_555 1_555 1_555 1_555 yes
Yb(1) C(8) C(9) C(10) 68(1) 1_555 1_555 1_555 1_555 yes
Yb(1) C(8) C(9) C(19) -113(1) 1_555 1_555 1_555 1_555 yes
Yb(1) C(8) C(9) C(102) 68.3(6) 1_555 1_555 1_555 1_555 yes
Yb(1) C(8) C(102) C(6) 86(1) 1_555 1_555 1_555 1_555 yes
Yb(1) C(8) C(102) C(7) 90.7(8) 1_555 1_555 1_555 1_555 yes
Yb(1) C(8) C(102) C(9) -90.9(8) 1_555 1_555 1_555 1_555 yes
Yb(1) C(8) C(102) C(10) -90(1) 1_555 1_555 1_555 1_555 yes
Yb(1) C(9) C(8) C(7) -69(1) 1_555 1_555 1_555 1_555 yes
Yb(1) C(9) C(8) C(18) 119(1) 1_555 1_555 1_555 1_555 yes
Yb(1) C(9) C(8) C(102) -68.3(6) 1_555 1_555 1_555 1_555 yes
Yb(1) C(9) C(10) C(6) 66(1) 1_555 1_555 1_555 1_555 yes
Yb(1) C(9) C(10) C(20) -120(1) 1_555 1_555 1_555 1_555 yes
Yb(1) C(9) C(10) C(102) 67.5(6) 1_555 1_555 1_555 1_555 yes
Yb(1) C(9) C(102) C(6) -88(1) 1_555 1_555 1_555 1_555 yes
Yb(1) C(9) C(102) C(7) 91(1) 1_555 1_555 1_555 1_555 yes
Yb(1) C(9) C(102) C(8) 89.2(8) 1_555 1_555 1_555 1_555 yes
Yb(1) C(9) C(102) C(10) -90.8(8) 1_555 1_555 1_555 1_555 yes
Yb(1) C(10) C(6) C(7) 70(1) 1_555 1_555 1_555 1_555 yes
Yb(1) C(10) C(6) C(16) -117(1) 1_555 1_555 1_555 1_555 yes
Yb(1) C(10) C(6) C(102) 68.3(5) 1_555 1_555 1_555 1_555 yes
Yb(1) C(10) C(9) C(8) -67(1) 1_555 1_555 1_555 1_555 yes
Yb(1) C(10) C(9) C(19) 114(1) 1_555 1_555 1_555 1_555 yes
Yb(1) C(10) C(9) C(102) -67.5(6) 1_555 1_555 1_555 1_555 yes
Yb(1) C(10) C(102) C(6) -88.1(8) 1_555 1_555 1_555 1_555 yes
Yb(1) C(10) C(102) C(7) -92(1) 1_555 1_555 1_555 1_555 yes
Yb(1) C(10) C(102) C(8) 90(1) 1_555 1_555 1_555 1_555 yes
Yb(1) C(10) C(102) C(9) 90.4(8) 1_555 1_555 1_555 1_555 yes
Yb(1) C(101) C(1) C(2) 90.6(8) 1_555 1_555 1_555 1_555 yes
Yb(1) C(101) C(1) C(5) -88.6(7) 1_555 1_555 1_555 1_555 yes
Yb(1) C(101) C(1) C(11) 178(12) 1_555 1_555 1_555 1_555 yes
Yb(1) C(101) C(2) C(1) -89.2(8) 1_555 1_555 1_555 1_555 yes
Yb(1) C(101) C(2) C(3) 91.3(8) 1_555 1_555 1_555 1_555 yes
Yb(1) C(101) C(2) C(12) -170(19) 1_555 1_555 1_555 1_555 yes
Yb(1) C(101) C(3) C(2) -90.0(8) 1_555 1_555 1_555 1_555 yes
Yb(1) C(101) C(3) C(4) 89.9(8) 1_555 1_555 1_555 1_555 yes
Yb(1) C(101) C(3) C(13) 170(10) 1_555 1_555 1_555 1_555 yes
Yb(1) C(101) C(4) C(3) -91.3(9) 1_555 1_555 1_555 1_555 yes
Yb(1) C(101) C(4) C(5) 88.3(7) 1_555 1_555 1_555 1_555 yes
Yb(1) C(101) C(4) C(14) -174(9) 1_555 1_555 1_555 1_555 yes
Yb(1) C(101) C(5) C(1) 89.8(8) 1_555 1_555 1_555 1_555 yes
Yb(1) C(101) C(5) C(4) -90.9(8) 1_555 1_555 1_555 1_555 yes
Yb(1) C(101) C(5) C(15) -158(15) 1_555 1_555 1_555 1_555 yes
Yb(1) C(102) C(6) C(7) 90.9(8) 1_555 1_555 1_555 1_555 yes
Yb(1) C(102) C(6) C(10) -91.6(8) 1_555 1_555 1_555 1_555 yes
Yb(1) C(102) C(6) C(16) 151(16) 1_555 1_555 1_555 1_555 yes
Yb(1) C(102) C(7) C(6) -88.3(8) 1_555 1_555 1_555 1_555 yes
Yb(1) C(102) C(7) C(8) 89.3(8) 1_555 1_555 1_555 1_555 yes
Yb(1) C(102) C(7) C(17) -167(12) 1_555 1_555 1_555 1_555 yes
Yb(1) C(102) C(8) C(7) -90.7(8) 1_555 1_555 1_555 1_555 yes
Yb(1) C(102) C(8) C(9) 90.9(8) 1_555 1_555 1_555 1_555 yes
Yb(1) C(102) C(8) C(18) -170(14) 1_555 1_555 1_555 1_555 yes
Yb(1) C(102) C(9) C(8) -89.2(8) 1_555 1_555 1_555 1_555 yes
Yb(1) C(102) C(9) C(10) 90.8(8) 1_555 1_555 1_555 1_555 yes
Yb(1) C(102) C(9) C(19) 161(58) 1_555 1_555 1_555 1_555 yes
Yb(1) C(102) C(10) C(6) 88.1(8) 1_555 1_555 1_555 1_555 yes
Yb(1) C(102) C(10) C(9) -90.4(8) 1_555 1_555 1_555 1_555 yes
Yb(1) C(102) C(10) C(20) -171(13) 1_555 1_555 1_555 1_555 yes
N(1) Yb(1) N(2) C(26) -4(1) 1_555 1_555 1_555 1_555 yes
N(1) Yb(1) N(2) C(30) 179(1) 1_555 1_555 1_555 1_555 yes
N(1) Yb(1) C(1) C(2) 54.3(9) 1_555 1_555 1_555 1_555 yes
N(1) Yb(1) C(1) C(5) 170.3(9) 1_555 1_555 1_555 1_555 yes
N(1) Yb(1) C(1) C(11) -67(1) 1_555 1_555 1_555 1_555 yes
N(1) Yb(1) C(1) C(101) 112.0(7) 1_555 1_555 1_555 1_555 yes
N(1) Yb(1) C(2) C(1) -127.4(9) 1_555 1_555 1_555 1_555 yes
N(1) Yb(1) C(2) C(3) 120.4(10) 1_555 1_555 1_555 1_555 yes
N(1) Yb(1) C(2) C(12) -4(1) 1_555 1_555 1_555 1_555 yes
N(1) Yb(1) C(2) C(101) 175.9(7) 1_555 1_555 1_555 1_555 yes
N(1) Yb(1) C(3) C(2) -60.8(10) 1_555 1_555 1_555 1_555 yes
N(1) Yb(1) C(3) C(4) -176.3(9) 1_555 1_555 1_555 1_555 yes
N(1) Yb(1) C(3) C(13) 63(1) 1_555 1_555 1_555 1_555 yes
N(1) Yb(1) C(3) C(101) -118.3(7) 1_555 1_555 1_555 1_555 yes
N(1) Yb(1) C(4) C(3) 4(1) 1_555 1_555 1_555 1_555 yes
N(1) Yb(1) C(4) C(5) -110.0(9) 1_555 1_555 1_555 1_555 yes
N(1) Yb(1) C(4) C(14) 126(1) 1_555 1_555 1_555 1_555 yes
N(1) Yb(1) C(4) C(101) -52.2(9) 1_555 1_555 1_555 1_555 yes
N(1) Yb(1) C(5) C(1) -13(1) 1_555 1_555 1_555 1_555 yes
N(1) Yb(1) C(5) C(4) 97.7(9) 1_555 1_555 1_555 1_555 yes
N(1) Yb(1) C(5) C(15) -139.5(10) 1_555 1_555 1_555 1_555 yes
N(1) Yb(1) C(5) C(101) 42.6(9) 1_555 1_555 1_555 1_555 yes
N(1) Yb(1) C(6) C(7) 37(1) 1_555 1_555 1_555 1_555 yes
N(1) Yb(1) C(6) C(10) 150.1(9) 1_555 1_555 1_555 1_555 yes
N(1) Yb(1) C(6) C(16) -84(1) 1_555 1_555 1_555 1_555 yes
N(1) Yb(1) C(6) C(102) 93.2(7) 1_555 1_555 1_555 1_555 yes
N(1) Yb(1) C(7) C(6) -143.1(10) 1_555 1_555 1_555 1_555 yes
N(1) Yb(1) C(7) C(8) 102.9(9) 1_555 1_555 1_555 1_555 yes
N(1) Yb(1) C(7) C(17) -21(1) 1_555 1_555 1_555 1_555 yes
N(1) Yb(1) C(7) C(102) 160.5(8) 1_555 1_555 1_555 1_555 yes
N(1) Yb(1) C(8) C(7) -74.1(9) 1_555 1_555 1_555 1_555 yes
N(1) Yb(1) C(8) C(9) 171.9(9) 1_555 1_555 1_555 1_555 yes
N(1) Yb(1) C(8) C(18) 47(1) 1_555 1_555 1_555 1_555 yes
N(1) Yb(1) C(8) C(102) -131.5(7) 1_555 1_555 1_555 1_555 yes
N(1) Yb(1) C(9) C(8) -9(1) 1_555 1_555 1_555 1_555 yes
N(1) Yb(1) C(9) C(10) -123.0(9) 1_555 1_555 1_555 1_555 yes
N(1) Yb(1) C(9) C(19) 114(1) 1_555 1_555 1_555 1_555 yes
N(1) Yb(1) C(9) C(102) -66.4(8) 1_555 1_555 1_555 1_555 yes
N(1) Yb(1) C(10) C(6) -38(1) 1_555 1_555 1_555 1_555 yes
N(1) Yb(1) C(10) C(9) 76(1) 1_555 1_555 1_555 1_555 yes
N(1) Yb(1) C(10) C(20) -161(1) 1_555 1_555 1_555 1_555 yes
N(1) Yb(1) C(10) C(102) 19(1) 1_555 1_555 1_555 1_555 yes
N(1) Yb(1) C(101) C(1) -75.8(8) 1_555 1_555 1_555 1_555 yes
N(1) Yb(1) C(101) C(2) -4.4(8) 1_555 1_555 1_555 1_555 yes
N(1) Yb(1) C(101) C(3) 68.4(8) 1_555 1_555 1_555 1_555 yes
N(1) Yb(1) C(101) C(4) 139.1(8) 1_555 1_555 1_555 1_555 yes
N(1) Yb(1) C(101) C(5) -147.9(7) 1_555 1_555 1_555 1_555 yes
N(1) Yb(1) C(102) C(6) -94.1(8) 1_555 1_555 1_555 1_555 yes
N(1) Yb(1) C(102) C(7) -19.9(8) 1_555 1_555 1_555 1_555 yes
N(1) Yb(1) C(102) C(8) 50.8(8) 1_555 1_555 1_555 1_555 yes
N(1) Yb(1) C(102) C(9) 122.7(8) 1_555 1_555 1_555 1_555 yes
N(1) Yb(1) C(102) C(10) -164.5(8) 1_555 1_555 1_555 1_555 yes
N(1) C(21) C(22) C(23) 0(2) 1_555 1_555 1_555 1_555 yes
N(1) C(25) C(24) C(23) 5(2) 1_555 1_555 1_555 1_555 yes
N(1) C(25) C(26) N(2) -2(2) 1_555 1_555 1_555 1_555 yes
N(1) C(25) C(26) C(27) 175(1) 1_555 1_555 1_555 1_555 yes
N(2) Yb(1) N(1) C(21) -179(1) 1_555 1_555 1_555 1_555 yes
N(2) Yb(1) N(1) C(25) 2.8(10) 1_555 1_555 1_555 1_555 yes
N(2) Yb(1) C(1) C(2) 116.8(9) 1_555 1_555 1_555 1_555 yes
N(2) Yb(1) C(1) C(5) -127.2(10) 1_555 1_555 1_555 1_555 yes
N(2) Yb(1) C(1) C(11) -5(1) 1_555 1_555 1_555 1_555 yes
N(2) Yb(1) C(1) C(101) 174.5(8) 1_555 1_555 1_555 1_555 yes
N(2) Yb(1) C(2) C(1) -61.8(9) 1_555 1_555 1_555 1_555 yes
N(2) Yb(1) C(2) C(3) -174.1(9) 1_555 1_555 1_555 1_555 yes
N(2) Yb(1) C(2) C(12) 60(1) 1_555 1_555 1_555 1_555 yes
N(2) Yb(1) C(2) C(101) -118.5(7) 1_555 1_555 1_555 1_555 yes
N(2) Yb(1) C(3) C(2) 7(1) 1_555 1_555 1_555 1_555 yes
N(2) Yb(1) C(3) C(4) -108.3(9) 1_555 1_555 1_555 1_555 yes
N(2) Yb(1) C(3) C(13) 131(1) 1_555 1_555 1_555 1_555 yes
N(2) Yb(1) C(3) C(101) -50.3(9) 1_555 1_555 1_555 1_555 yes
N(2) Yb(1) C(4) C(3) 93.6(10) 1_555 1_555 1_555 1_555 yes
N(2) Yb(1) C(4) C(5) -21(1) 1_555 1_555 1_555 1_555 yes
N(2) Yb(1) C(4) C(14) -144(1) 1_555 1_555 1_555 1_555 yes
N(2) Yb(1) C(4) C(101) 36.6(10) 1_555 1_555 1_555 1_555 yes
N(2) Yb(1) C(5) C(1) 52.6(10) 1_555 1_555 1_555 1_555 yes
N(2) Yb(1) C(5) C(4) 163.3(8) 1_555 1_555 1_555 1_555 yes
N(2) Yb(1) C(5) C(15) -73(1) 1_555 1_555 1_555 1_555 yes
N(2) Yb(1) C(5) C(101) 108.1(7) 1_555 1_555 1_555 1_555 yes
N(2) Yb(1) C(6) C(7) -33(1) 1_555 1_555 1_555 1_555 yes
N(2) Yb(1) C(6) C(10) 78(1) 1_555 1_555 1_555 1_555 yes
N(2) Yb(1) C(6) C(16) -155(1) 1_555 1_555 1_555 1_555 yes
N(2) Yb(1) C(6) C(102) 21.8(10) 1_555 1_555 1_555 1_555 yes
N(2) Yb(1) C(7) C(6) 153.8(9) 1_555 1_555 1_555 1_555 yes
N(2) Yb(1) C(7) C(8) 39.7(10) 1_555 1_555 1_555 1_555 yes
N(2) Yb(1) C(7) C(17) -84(1) 1_555 1_555 1_555 1_555 yes
N(2) Yb(1) C(7) C(102) 97.4(7) 1_555 1_555 1_555 1_555 yes
N(2) Yb(1) C(8) C(7) -140.1(10) 1_555 1_555 1_555 1_555 yes
N(2) Yb(1) C(8) C(9) 105.9(9) 1_555 1_555 1_555 1_555 yes
N(2) Yb(1) C(8) C(18) -18(1) 1_555 1_555 1_555 1_555 yes
N(2) Yb(1) C(8) C(102) 162.4(8) 1_555 1_555 1_555 1_555 yes
N(2) Yb(1) C(9) C(8) -70.5(9) 1_555 1_555 1_555 1_555 yes
N(2) Yb(1) C(9) C(10) 175.6(9) 1_555 1_555 1_555 1_555 yes
N(2) Yb(1) C(9) C(19) 52(1) 1_555 1_555 1_555 1_555 yes
N(2) Yb(1) C(9) C(102) -127.8(7) 1_555 1_555 1_555 1_555 yes
N(2) Yb(1) C(10) C(6) -119.7(9) 1_555 1_555 1_555 1_555 yes
N(2) Yb(1) C(10) C(9) -4(1) 1_555 1_555 1_555 1_555 yes
N(2) Yb(1) C(10) C(20) 117(1) 1_555 1_555 1_555 1_555 yes
N(2) Yb(1) C(10) C(102) -61.2(8) 1_555 1_555 1_555 1_555 yes
N(2) Yb(1) C(101) C(1) -5.6(8) 1_555 1_555 1_555 1_555 yes
N(2) Yb(1) C(101) C(2) 65.8(8) 1_555 1_555 1_555 1_555 yes
N(2) Yb(1) C(101) C(3) 138.5(8) 1_555 1_555 1_555 1_555 yes
N(2) Yb(1) C(101) C(4) -150.8(8) 1_555 1_555 1_555 1_555 yes
N(2) Yb(1) C(101) C(5) -77.7(7) 1_555 1_555 1_555 1_555 yes
N(2) Yb(1) C(102) C(6) -162.6(8) 1_555 1_555 1_555 1_555 yes
N(2) Yb(1) C(102) C(7) -88.4(8) 1_555 1_555 1_555 1_555 yes
N(2) Yb(1) C(102) C(8) -17.7(8) 1_555 1_555 1_555 1_555 yes
N(2) Yb(1) C(102) C(9) 54.2(8) 1_555 1_555 1_555 1_555 yes
N(2) Yb(1) C(102) C(10) 127.1(8) 1_555 1_555 1_555 1_555 yes
N(2) C(26) C(25) C(24) -175(1) 1_555 1_555 1_555 1_555 yes
N(2) C(26) C(27) C(28) -3(2) 1_555 1_555 1_555 1_555 yes
N(2) C(30) C(29) C(28) 0(2) 1_555 1_555 1_555 1_555 yes
C(1) Yb(1) N(1) C(21) -106(1) 1_555 1_555 1_555 1_555 yes
C(1) Yb(1) N(1) C(25) 75(1) 1_555 1_555 1_555 1_555 yes
C(1) Yb(1) N(2) C(26) -113(1) 1_555 1_555 1_555 1_555 yes
C(1) Yb(1) N(2) C(30) 70(1) 1_555 1_555 1_555 1_555 yes
C(1) Yb(1) C(2) C(3) -112(1) 1_555 1_555 1_555 1_555 yes
C(1) Yb(1) C(2) C(12) 122(1) 1_555 1_555 1_555 1_555 yes
C(1) Yb(1) C(2) C(101) -56.7(8) 1_555 1_555 1_555 1_555 yes
C(1) Yb(1) C(3) C(2) 37.6(9) 1_555 1_555 1_555 1_555 yes
C(1) Yb(1) C(3) C(4) -77.8(10) 1_555 1_555 1_555 1_555 yes
C(1) Yb(1) C(3) C(13) 161(1) 1_555 1_555 1_555 1_555 yes
C(1) Yb(1) C(3) C(101) -19.9(6) 1_555 1_555 1_555 1_555 yes
C(1) Yb(1) C(4) C(3) 76.2(10) 1_555 1_555 1_555 1_555 yes
C(1) Yb(1) C(4) C(5) -38.6(8) 1_555 1_555 1_555 1_555 yes
C(1) Yb(1) C(4) C(14) -161(1) 1_555 1_555 1_555 1_555 yes
C(1) Yb(1) C(4) C(101) 19.3(6) 1_555 1_555 1_555 1_555 yes
C(1) Yb(1) C(5) C(4) 110(1) 1_555 1_555 1_555 1_555 yes
C(1) Yb(1) C(5) C(15) -126(1) 1_555 1_555 1_555 1_555 yes
C(1) Yb(1) C(5) C(101) 55.6(9) 1_555 1_555 1_555 1_555 yes
C(1) Yb(1) C(6) C(7) -176.2(9) 1_555 1_555 1_555 1_555 yes
C(1) Yb(1) C(6) C(10) -63(1) 1_555 1_555 1_555 1_555 yes
C(1) Yb(1) C(6) C(16) 61(1) 1_555 1_555 1_555 1_555 yes
C(1) Yb(1) C(6) C(102) -120.8(9) 1_555 1_555 1_555 1_555 yes
C(1) Yb(1) C(7) C(6) 40(8) 1_555 1_555 1_555 1_555 yes
C(1) Yb(1) C(7) C(8) -73(8) 1_555 1_555 1_555 1_555 yes
C(1) Yb(1) C(7) C(17) 162(7) 1_555 1_555 1_555 1_555 yes
C(1) Yb(1) C(7) C(102) -15(8) 1_555 1_555 1_555 1_555 yes
C(1) Yb(1) C(8) C(7) 173.9(8) 1_555 1_555 1_555 1_555 yes
C(1) Yb(1) C(8) C(9) 59(1) 1_555 1_555 1_555 1_555 yes
C(1) Yb(1) C(8) C(18) -64(1) 1_555 1_555 1_555 1_555 yes
C(1) Yb(1) C(8) C(102) 116.5(9) 1_555 1_555 1_555 1_555 yes
C(1) Yb(1) C(9) C(8) -145.9(9) 1_555 1_555 1_555 1_555 yes
C(1) Yb(1) C(9) C(10) 100.3(10) 1_555 1_555 1_555 1_555 yes
C(1) Yb(1) C(9) C(19) -22(1) 1_555 1_555 1_555 1_555 yes
C(1) Yb(1) C(9) C(102) 156.9(6) 1_555 1_555 1_555 1_555 yes
C(1) Yb(1) C(10) C(6) 141.5(9) 1_555 1_555 1_555 1_555 yes
C(1) Yb(1) C(10) C(9) -103.8(10) 1_555 1_555 1_555 1_555 yes
C(1) Yb(1) C(10) C(20) 18(1) 1_555 1_555 1_555 1_555 yes
C(1) Yb(1) C(10) C(102) -160.1(6) 1_555 1_555 1_555 1_555 yes
C(1) Yb(1) C(101) C(2) 71.4(9) 1_555 1_555 1_555 1_555 yes
C(1) Yb(1) C(101) C(3) 144(1) 1_555 1_555 1_555 1_555 yes
C(1) Yb(1) C(101) C(4) -145(1) 1_555 1_555 1_555 1_555 yes
C(1) Yb(1) C(101) C(5) -72.1(9) 1_555 1_555 1_555 1_555 yes
C(1) Yb(1) C(102) C(6) 104.1(10) 1_555 1_555 1_555 1_555 yes
C(1) Yb(1) C(102) C(7) 178.2(10) 1_555 1_555 1_555 1_555 yes
C(1) Yb(1) C(102) C(8) -111(1) 1_555 1_555 1_555 1_555 yes
C(1) Yb(1) C(102) C(9) -39.2(10) 1_555 1_555 1_555 1_555 yes
C(1) Yb(1) C(102) C(10) 33(1) 1_555 1_555 1_555 1_555 yes
C(1) C(2) Yb(1) C(3) 112(1) 1_555 1_555 1_555 1_555 yes
C(1) C(2) Yb(1) C(4) 76.8(10) 1_555 1_555 1_555 1_555 yes
C(1) C(2) Yb(1) C(5) 36.3(8) 1_555 1_555 1_555 1_555 yes
C(1) C(2) Yb(1) C(6) 125.8(9) 1_555 1_555 1_555 1_555 yes
C(1) C(2) Yb(1) C(7) 174.7(9) 1_555 1_555 1_555 1_555 yes
C(1) C(2) Yb(1) C(8) -92(3) 1_555 1_555 1_555 1_555 yes
C(1) C(2) Yb(1) C(9) 31(1) 1_555 1_555 1_555 1_555 yes
C(1) C(2) Yb(1) C(10) 80(1) 1_555 1_555 1_555 1_555 yes
C(1) C(2) Yb(1) C(101) 56.7(8) 1_555 1_555 1_555 1_555 yes
C(1) C(2) Yb(1) C(102) 107(1) 1_555 1_555 1_555 1_555 yes
C(1) C(2) C(3) C(4) 0(1) 1_555 1_555 1_555 1_555 yes
C(1) C(2) C(3) C(13) 169(1) 1_555 1_555 1_555 1_555 yes
C(1) C(2) C(3) C(101) 0(1) 1_555 1_555 1_555 1_555 yes
C(1) C(2) C(101) C(3) 179(1) 1_555 1_555 1_555 1_555 yes
C(1) C(2) C(101) C(4) 179(1) 1_555 1_555 1_555 1_555 yes
C(1) C(2) C(101) C(5) -1(1) 1_555 1_555 1_555 1_555 yes
C(1) C(5) Yb(1) C(2) -35.5(9) 1_555 1_555 1_555 1_555 yes
C(1) C(5) Yb(1) C(3) -75.2(10) 1_555 1_555 1_555 1_555 yes
C(1) C(5) Yb(1) C(4) -110(1) 1_555 1_555 1_555 1_555 yes
C(1) C(5) Yb(1) C(6) -165.4(9) 1_555 1_555 1_555 1_555 yes
C(1) C(5) Yb(1) C(7) 178.6(9) 1_555 1_555 1_555 1_555 yes
C(1) C(5) Yb(1) C(8) 134.7(9) 1_555 1_555 1_555 1_555 yes
C(1) C(5) Yb(1) C(9) 142.4(9) 1_555 1_555 1_555 1_555 yes
C(1) C(5) Yb(1) C(10) 172.0(9) 1_555 1_555 1_555 1_555 yes
C(1) C(5) Yb(1) C(101) -55.6(9) 1_555 1_555 1_555 1_555 yes
C(1) C(5) Yb(1) C(102) 164.4(8) 1_555 1_555 1_555 1_555 yes
C(1) C(5) C(4) C(3) 0(1) 1_555 1_555 1_555 1_555 yes
C(1) C(5) C(4) C(14) -168(1) 1_555 1_555 1_555 1_555 yes
C(1) C(5) C(4) C(101) 0.5(10) 1_555 1_555 1_555 1_555 yes
C(1) C(5) C(101) C(2) 1(1) 1_555 1_555 1_555 1_555 yes
C(1) C(5) C(101) C(3) -179(1) 1_555 1_555 1_555 1_555 yes
C(1) C(5) C(101) C(4) -179(1) 1_555 1_555 1_555 1_555 yes
C(1) C(101) Yb(1) C(2) -71.4(9) 1_555 1_555 1_555 1_555 yes
C(1) C(101) Yb(1) C(3) -144(1) 1_555 1_555 1_555 1_555 yes
C(1) C(101) Yb(1) C(4) 145(1) 1_555 1_555 1_555 1_555 yes
C(1) C(101) Yb(1) C(5) 72.1(9) 1_555 1_555 1_555 1_555 yes
C(1) C(101) Yb(1) C(6) 158.1(8) 1_555 1_555 1_555 1_555 yes
C(1) C(101) Yb(1) C(7) 173(1) 1_555 1_555 1_555 1_555 yes
C(1) C(101) Yb(1) C(8) 94(1) 1_555 1_555 1_555 1_555 yes
C(1) C(101) Yb(1) C(9) 95.3(9) 1_555 1_555 1_555 1_555 yes
C(1) C(101) Yb(1) C(10) 125.7(8) 1_555 1_555 1_555 1_555 yes
C(1) C(101) Yb(1) C(102) 130.3(7) 1_555 1_555 1_555 1_555 yes
C(1) C(101) C(2) C(3) -179(1) 1_555 1_555 1_555 1_555 yes
C(1) C(101) C(2) C(12) -81(19) 1_555 1_555 1_555 1_555 yes
C(1) C(101) C(3) C(2) 0(1) 1_555 1_555 1_555 1_555 yes
C(1) C(101) C(3) C(4) -179(1) 1_555 1_555 1_555 1_555 yes
C(1) C(101) C(3) C(13) -98(10) 1_555 1_555 1_555 1_555 yes
C(1) C(101) C(4) C(3) 179(1) 1_555 1_555 1_555 1_555 yes
C(1) C(101) C(4) C(5) -1(1) 1_555 1_555 1_555 1_555 yes
C(1) C(101) C(4) C(14) 95(9) 1_555 1_555 1_555 1_555 yes
C(1) C(101) C(5) C(4) 179(1) 1_555 1_555 1_555 1_555 yes
C(1) C(101) C(5) C(15) 111(15) 1_555 1_555 1_555 1_555 yes
C(2) Yb(1) N(1) C(21) -82(1) 1_555 1_555 1_555 1_555 yes
C(2) Yb(1) N(1) C(25) 99(1) 1_555 1_555 1_555 1_555 yes
C(2) Yb(1) N(2) C(26) -87(1) 1_555 1_555 1_555 1_555 yes
C(2) Yb(1) N(2) C(30) 96(1) 1_555 1_555 1_555 1_555 yes
C(2) Yb(1) C(1) C(5) 115(1) 1_555 1_555 1_555 1_555 yes
C(2) Yb(1) C(1) C(11) -122(1) 1_555 1_555 1_555 1_555 yes
C(2) Yb(1) C(1) C(101) 57.7(9) 1_555 1_555 1_555 1_555 yes
C(2) Yb(1) C(3) C(4) -115(1) 1_555 1_555 1_555 1_555 yes
C(2) Yb(1) C(3) C(13) 124(1) 1_555 1_555 1_555 1_555 yes
C(2) Yb(1) C(3) C(101) -57.5(10) 1_555 1_555 1_555 1_555 yes
C(2) Yb(1) C(4) C(3) 36.6(9) 1_555 1_555 1_555 1_555 yes
C(2) Yb(1) C(4) C(5) -78.2(9) 1_555 1_555 1_555 1_555 yes
C(2) Yb(1) C(4) C(14) 158(1) 1_555 1_555 1_555 1_555 yes
C(2) Yb(1) C(4) C(101) -20.3(6) 1_555 1_555 1_555 1_555 yes
C(2) Yb(1) C(5) C(4) 75.2(9) 1_555 1_555 1_555 1_555 yes
C(2) Yb(1) C(5) C(15) -162(1) 1_555 1_555 1_555 1_555 yes
C(2) Yb(1) C(5) C(101) 20.0(6) 1_555 1_555 1_555 1_555 yes
C(2) Yb(1) C(6) C(7) 136.8(9) 1_555 1_555 1_555 1_555 yes
C(2) Yb(1) C(6) C(10) -110(1) 1_555 1_555 1_555 1_555 yes
C(2) Yb(1) C(6) C(16) 14(1) 1_555 1_555 1_555 1_555 yes
C(2) Yb(1) C(6) C(102) -167.9(6) 1_555 1_555 1_555 1_555 yes
C(2) Yb(1) C(7) C(6) -84(1) 1_555 1_555 1_555 1_555 yes
C(2) Yb(1) C(7) C(8) 161.8(9) 1_555 1_555 1_555 1_555 yes
C(2) Yb(1) C(7) C(17) 37(1) 1_555 1_555 1_555 1_555 yes
C(2) Yb(1) C(7) C(102) -140.6(9) 1_555 1_555 1_555 1_555 yes
C(2) Yb(1) C(8) C(7) -108(2) 1_555 1_555 1_555 1_555 yes
C(2) Yb(1) C(8) C(9) 137(2) 1_555 1_555 1_555 1_555 yes
C(2) Yb(1) C(8) C(18) 12(3) 1_555 1_555 1_555 1_555 yes
C(2) Yb(1) C(8) C(102) -165(2) 1_555 1_555 1_555 1_555 yes
C(2) Yb(1) C(9) C(8) -165(1) 1_555 1_555 1_555 1_555 yes
C(2) Yb(1) C(9) C(10) 80(1) 1_555 1_555 1_555 1_555 yes
C(2) Yb(1) C(9) C(19) -41(1) 1_555 1_555 1_555 1_555 yes
C(2) Yb(1) C(9) C(102) 137.5(9) 1_555 1_555 1_555 1_555 yes
C(2) Yb(1) C(10) C(6) 103(1) 1_555 1_555 1_555 1_555 yes
C(2) Yb(1) C(10) C(9) -141.9(9) 1_555 1_555 1_555 1_555 yes
C(2) Yb(1) C(10) C(20) -19(1) 1_555 1_555 1_555 1_555 yes
C(2) Yb(1) C(10) C(102) 161.7(6) 1_555 1_555 1_555 1_555 yes
C(2) Yb(1) C(101) C(3) 72(1) 1_555 1_555 1_555 1_555 yes
C(2) Yb(1) C(101) C(4) 143(1) 1_555 1_555 1_555 1_555 yes
C(2) Yb(1) C(101) C(5) -143.5(10) 1_555 1_555 1_555 1_555 yes
C(2) Yb(1) C(102) C(6) 28(1) 1_555 1_555 1_555 1_555 yes
C(2) Yb(1) C(102) C(7) 102(1) 1_555 1_555 1_555 1_555 yes
C(2) Yb(1) C(102) C(8) 172(1) 1_555 1_555 1_555 1_555 yes
C(2) Yb(1) C(102) C(9) -115(1) 1_555 1_555 1_555 1_555 yes
C(2) Yb(1) C(102) C(10) -42(1) 1_555 1_555 1_555 1_555 yes
C(2) C(1) Yb(1) C(3) -38.0(9) 1_555 1_555 1_555 1_555 yes
C(2) C(1) Yb(1) C(4) -76.9(10) 1_555 1_555 1_555 1_555 yes
C(2) C(1) Yb(1) C(5) -115(1) 1_555 1_555 1_555 1_555 yes
C(2) C(1) Yb(1) C(6) -92(1) 1_555 1_555 1_555 1_555 yes
C(2) C(1) Yb(1) C(7) -129(8) 1_555 1_555 1_555 1_555 yes
C(2) C(1) Yb(1) C(8) 162.4(9) 1_555 1_555 1_555 1_555 yes
C(2) C(1) Yb(1) C(9) -164.3(8) 1_555 1_555 1_555 1_555 yes
C(2) C(1) Yb(1) C(10) -125.9(9) 1_555 1_555 1_555 1_555 yes
C(2) C(1) Yb(1) C(101) -57.7(9) 1_555 1_555 1_555 1_555 yes
C(2) C(1) Yb(1) C(102) -143.7(8) 1_555 1_555 1_555 1_555 yes
C(2) C(1) C(5) C(4) -1(1) 1_555 1_555 1_555 1_555 yes
C(2) C(1) C(5) C(15) -174(1) 1_555 1_555 1_555 1_555 yes
C(2) C(1) C(5) C(101) 0(1) 1_555 1_555 1_555 1_555 yes
C(2) C(1) C(101) C(3) 0(2) 1_555 1_555 1_555 1_555 yes
C(2) C(1) C(101) C(4) -179(1) 1_555 1_555 1_555 1_555 yes
C(2) C(1) C(101) C(5) 179(1) 1_555 1_555 1_555 1_555 yes
C(2) C(3) Yb(1) C(4) 115(1) 1_555 1_555 1_555 1_555 yes
C(2) C(3) Yb(1) C(5) 77(1) 1_555 1_555 1_555 1_555 yes
C(2) C(3) Yb(1) C(6) -170.4(9) 1_555 1_555 1_555 1_555 yes
C(2) C(3) Yb(1) C(7) -146.7(9) 1_555 1_555 1_555 1_555 yes
C(2) C(3) Yb(1) C(8) -170(1) 1_555 1_555 1_555 1_555 yes
C(2) C(3) Yb(1) C(9) 142.0(9) 1_555 1_555 1_555 1_555 yes
C(2) C(3) Yb(1) C(10) 158.5(9) 1_555 1_555 1_555 1_555 yes
C(2) C(3) Yb(1) C(101) 57.5(10) 1_555 1_555 1_555 1_555 yes
C(2) C(3) Yb(1) C(102) 178.2(7) 1_555 1_555 1_555 1_555 yes
C(2) C(3) C(4) C(5) 0(1) 1_555 1_555 1_555 1_555 yes
C(2) C(3) C(4) C(14) 169(1) 1_555 1_555 1_555 1_555 yes
C(2) C(3) C(4) C(101) 0(1) 1_555 1_555 1_555 1_555 yes
C(2) C(3) C(101) C(4) -179(1) 1_555 1_555 1_555 1_555 yes
C(2) C(3) C(101) C(5) -179(1) 1_555 1_555 1_555 1_555 yes
C(2) C(101) Yb(1) C(3) -72(1) 1_555 1_555 1_555 1_555 yes
C(2) C(101) Yb(1) C(4) -143(1) 1_555 1_555 1_555 1_555 yes
C(2) C(101) Yb(1) C(5) 143.5(10) 1_555 1_555 1_555 1_555 yes
C(2) C(101) Yb(1) C(6) -130.5(8) 1_555 1_555 1_555 1_555 yes
C(2) C(101) Yb(1) C(7) -115(1) 1_555 1_555 1_555 1_555 yes
C(2) C(101) Yb(1) C(8) 166(1) 1_555 1_555 1_555 1_555 yes
C(2) C(101) Yb(1) C(9) 166.7(8) 1_555 1_555 1_555 1_555 yes
C(2) C(101) Yb(1) C(10) -162.9(8) 1_555 1_555 1_555 1_555 yes
C(2) C(101) Yb(1) C(102) -158.3(7) 1_555 1_555 1_555 1_555 yes
C(2) C(101) C(1) C(5) -179(1) 1_555 1_555 1_555 1_555 yes
C(2) C(101) C(1) C(11) 88(12) 1_555 1_555 1_555 1_555 yes
C(2) C(101) C(3) C(4) 179(1) 1_555 1_555 1_555 1_555 yes
C(2) C(101) C(3) C(13) -99(10) 1_555 1_555 1_555 1_555 yes
C(2) C(101) C(4) C(3) 0(1) 1_555 1_555 1_555 1_555 yes
C(2) C(101) C(4) C(5) 179(1) 1_555 1_555 1_555 1_555 yes
C(2) C(101) C(4) C(14) -83(9) 1_555 1_555 1_555 1_555 yes
C(2) C(101) C(5) C(4) -179(1) 1_555 1_555 1_555 1_555 yes
C(2) C(101) C(5) C(15) 112(15) 1_555 1_555 1_555 1_555 yes
C(3) Yb(1) N(1) C(21) -56(1) 1_555 1_555 1_555 1_555 yes
C(3) Yb(1) N(1) C(25) 125(1) 1_555 1_555 1_555 1_555 yes
C(3) Yb(1) N(2) C(26) -90(1) 1_555 1_555 1_555 1_555 yes
C(3) Yb(1) N(2) C(30) 93(1) 1_555 1_555 1_555 1_555 yes
C(3) Yb(1) C(1) C(5) 77.9(10) 1_555 1_555 1_555 1_555 yes
C(3) Yb(1) C(1) C(11) -160(1) 1_555 1_555 1_555 1_555 yes
C(3) Yb(1) C(1) C(101) 19.7(6) 1_555 1_555 1_555 1_555 yes
C(3) Yb(1) C(2) C(12) -125(1) 1_555 1_555 1_555 1_555 yes
C(3) Yb(1) C(2) C(101) 55.6(10) 1_555 1_555 1_555 1_555 yes
C(3) Yb(1) C(4) C(5) -114(1) 1_555 1_555 1_555 1_555 yes
C(3) Yb(1) C(4) C(14) 122(1) 1_555 1_555 1_555 1_555 yes
C(3) Yb(1) C(4) C(101) -57.0(9) 1_555 1_555 1_555 1_555 yes
C(3) Yb(1) C(5) C(4) 35.5(8) 1_555 1_555 1_555 1_555 yes
C(3) Yb(1) C(5) C(15) 158(1) 1_555 1_555 1_555 1_555 yes
C(3) Yb(1) C(5) C(101) -19.6(6) 1_555 1_555 1_555 1_555 yes
C(3) Yb(1) C(6) C(7) 143.9(9) 1_555 1_555 1_555 1_555 yes
C(3) Yb(1) C(6) C(10) -103.8(10) 1_555 1_555 1_555 1_555 yes
C(3) Yb(1) C(6) C(16) 22(1) 1_555 1_555 1_555 1_555 yes
C(3) Yb(1) C(6) C(102) -160.8(7) 1_555 1_555 1_555 1_555 yes
C(3) Yb(1) C(7) C(6) -48(1) 1_555 1_555 1_555 1_555 yes
C(3) Yb(1) C(7) C(8) -162.1(8) 1_555 1_555 1_555 1_555 yes
C(3) Yb(1) C(7) C(17) 73(1) 1_555 1_555 1_555 1_555 yes
C(3) Yb(1) C(7) C(102) -104.5(8) 1_555 1_555 1_555 1_555 yes
C(3) Yb(1) C(8) C(7) 37(1) 1_555 1_555 1_555 1_555 yes
C(3) Yb(1) C(8) C(9) -76(1) 1_555 1_555 1_555 1_555 yes
C(3) Yb(1) C(8) C(18) 158(1) 1_555 1_555 1_555 1_555 yes
C(3) Yb(1) C(8) C(102) -19(1) 1_555 1_555 1_555 1_555 yes
C(3) Yb(1) C(9) C(8) 145.4(9) 1_555 1_555 1_555 1_555 yes
C(3) Yb(1) C(9) C(10) 31(1) 1_555 1_555 1_555 1_555 yes
C(3) Yb(1) C(9) C(19) -91(1) 1_555 1_555 1_555 1_555 yes
C(3) Yb(1) C(9) C(102) 88.1(9) 1_555 1_555 1_555 1_555 yes
C(3) Yb(1) C(10) C(6) 86.9(10) 1_555 1_555 1_555 1_555 yes
C(3) Yb(1) C(10) C(9) -158.3(9) 1_555 1_555 1_555 1_555 yes
C(3) Yb(1) C(10) C(20) -35(1) 1_555 1_555 1_555 1_555 yes
C(3) Yb(1) C(10) C(102) 145.3(7) 1_555 1_555 1_555 1_555 yes
C(3) Yb(1) C(101) C(4) 70.7(9) 1_555 1_555 1_555 1_555 yes
C(3) Yb(1) C(101) C(5) 143.7(10) 1_555 1_555 1_555 1_555 yes
C(3) Yb(1) C(102) C(6) 25.1(9) 1_555 1_555 1_555 1_555 yes
C(3) Yb(1) C(102) C(7) 99.2(9) 1_555 1_555 1_555 1_555 yes
C(3) Yb(1) C(102) C(8) 169.9(9) 1_555 1_555 1_555 1_555 yes
C(3) Yb(1) C(102) C(9) -118.2(9) 1_555 1_555 1_555 1_555 yes
C(3) Yb(1) C(102) C(10) -45.3(9) 1_555 1_555 1_555 1_555 yes
C(3) C(2) Yb(1) C(4) -35.5(9) 1_555 1_555 1_555 1_555 yes
C(3) C(2) Yb(1) C(5) -76(1) 1_555 1_555 1_555 1_555 yes
C(3) C(2) Yb(1) C(6) 13(1) 1_555 1_555 1_555 1_555 yes
C(3) C(2) Yb(1) C(7) 62(1) 1_555 1_555 1_555 1_555 yes
C(3) C(2) Yb(1) C(8) 154(2) 1_555 1_555 1_555 1_555 yes
C(3) C(2) Yb(1) C(9) -80(1) 1_555 1_555 1_555 1_555 yes
C(3) C(2) Yb(1) C(10) -31(1) 1_555 1_555 1_555 1_555 yes
C(3) C(2) Yb(1) C(101) -55.6(10) 1_555 1_555 1_555 1_555 yes
C(3) C(2) Yb(1) C(102) -4(1) 1_555 1_555 1_555 1_555 yes
C(3) C(2) C(1) C(5) 0(1) 1_555 1_555 1_555 1_555 yes
C(3) C(2) C(1) C(11) -171(1) 1_555 1_555 1_555 1_555 yes
C(3) C(2) C(1) C(101) 0(1) 1_555 1_555 1_555 1_555 yes
C(3) C(2) C(101) C(4) 0(1) 1_555 1_555 1_555 1_555 yes
C(3) C(2) C(101) C(5) 179(1) 1_555 1_555 1_555 1_555 yes
C(3) C(4) Yb(1) C(5) 114(1) 1_555 1_555 1_555 1_555 yes
C(3) C(4) Yb(1) C(6) -112.1(9) 1_555 1_555 1_555 1_555 yes
C(3) C(4) Yb(1) C(7) -107.0(10) 1_555 1_555 1_555 1_555 yes
C(3) C(4) Yb(1) C(8) -145.8(9) 1_555 1_555 1_555 1_555 yes
C(3) C(4) Yb(1) C(9) -161.6(9) 1_555 1_555 1_555 1_555 yes
C(3) C(4) Yb(1) C(10) -140.7(10) 1_555 1_555 1_555 1_555 yes
C(3) C(4) Yb(1) C(101) 57.0(9) 1_555 1_555 1_555 1_555 yes
C(3) C(4) Yb(1) C(102) -133.4(8) 1_555 1_555 1_555 1_555 yes
C(3) C(4) C(5) C(15) 174(1) 1_555 1_555 1_555 1_555 yes
C(3) C(4) C(5) C(101) 0(1) 1_555 1_555 1_555 1_555 yes
C(3) C(4) C(101) C(5) -179(1) 1_555 1_555 1_555 1_555 yes
C(3) C(101) Yb(1) C(4) -70.7(9) 1_555 1_555 1_555 1_555 yes
C(3) C(101) Yb(1) C(5) -143.7(10) 1_555 1_555 1_555 1_555 yes
C(3) C(101) Yb(1) C(6) -57.8(8) 1_555 1_555 1_555 1_555 yes
C(3) C(101) Yb(1) C(7) -42(1) 1_555 1_555 1_555 1_555 yes
C(3) C(101) Yb(1) C(8) -121(1) 1_555 1_555 1_555 1_555 yes
C(3) C(101) Yb(1) C(9) -120.6(8) 1_555 1_555 1_555 1_555 yes
C(3) C(101) Yb(1) C(10) -90.1(8) 1_555 1_555 1_555 1_555 yes
C(3) C(101) Yb(1) C(102) -85.5(7) 1_555 1_555 1_555 1_555 yes
C(3) C(101) C(1) C(5) 179(1) 1_555 1_555 1_555 1_555 yes
C(3) C(101) C(1) C(11) 87(12) 1_555 1_555 1_555 1_555 yes
C(3) C(101) C(2) C(12) 98(19) 1_555 1_555 1_555 1_555 yes
C(3) C(101) C(4) C(5) 179(1) 1_555 1_555 1_555 1_555 yes
C(3) C(101) C(4) C(14) -83(9) 1_555 1_555 1_555 1_555 yes
C(3) C(101) C(5) C(4) 0(1) 1_555 1_555 1_555 1_555 yes
C(3) C(101) C(5) C(15) -68(16) 1_555 1_555 1_555 1_555 yes
C(4) Yb(1) N(1) C(21) -58(1) 1_555 1_555 1_555 1_555 yes
C(4) Yb(1) N(1) C(25) 123(1) 1_555 1_555 1_555 1_555 yes
C(4) Yb(1) N(2) C(26) -126(1) 1_555 1_555 1_555 1_555 yes
C(4) Yb(1) N(2) C(30) 57(1) 1_555 1_555 1_555 1_555 yes
C(4) Yb(1) C(1) C(5) 39.0(8) 1_555 1_555 1_555 1_555 yes
C(4) Yb(1) C(1) C(11) 160(1) 1_555 1_555 1_555 1_555 yes
C(4) Yb(1) C(1) C(101) -19.3(6) 1_555 1_555 1_555 1_555 yes
C(4) Yb(1) C(2) C(12) -160(1) 1_555 1_555 1_555 1_555 yes
C(4) Yb(1) C(2) C(101) 20.1(6) 1_555 1_555 1_555 1_555 yes
C(4) Yb(1) C(3) C(13) -120(1) 1_555 1_555 1_555 1_555 yes
C(4) Yb(1) C(3) C(101) 57.9(9) 1_555 1_555 1_555 1_555 yes
C(4) Yb(1) C(5) C(15) 122(1) 1_555 1_555 1_555 1_555 yes
C(4) Yb(1) C(5) C(101) -55.1(8) 1_555 1_555 1_555 1_555 yes
C(4) Yb(1) C(6) C(7) 172.2(9) 1_555 1_555 1_555 1_555 yes
C(4) Yb(1) C(6) C(10) -75.4(10) 1_555 1_555 1_555 1_555 yes
C(4) Yb(1) C(6) C(16) 50(1) 1_555 1_555 1_555 1_555 yes
C(4) Yb(1) C(6) C(102) -132.4(7) 1_555 1_555 1_555 1_555 yes
C(4) Yb(1) C(7) C(6) -9(1) 1_555 1_555 1_555 1_555 yes
C(4) Yb(1) C(7) C(8) -123.9(9) 1_555 1_555 1_555 1_555 yes
C(4) Yb(1) C(7) C(17) 111(1) 1_555 1_555 1_555 1_555 yes
C(4) Yb(1) C(7) C(102) -66.3(10) 1_555 1_555 1_555 1_555 yes
C(4) Yb(1) C(8) C(7) 83(1) 1_555 1_555 1_555 1_555 yes
C(4) Yb(1) C(8) C(9) -30(1) 1_555 1_555 1_555 1_555 yes
C(4) Yb(1) C(8) C(18) -155(1) 1_555 1_555 1_555 1_555 yes
C(4) Yb(1) C(8) C(102) 26(1) 1_555 1_555 1_555 1_555 yes
C(4) Yb(1) C(9) C(8) 159.1(9) 1_555 1_555 1_555 1_555 yes
C(4) Yb(1) C(9) C(10) 45.2(10) 1_555 1_555 1_555 1_555 yes
C(4) Yb(1) C(9) C(19) -77(1) 1_555 1_555 1_555 1_555 yes
C(4) Yb(1) C(9) C(102) 101.8(7) 1_555 1_555 1_555 1_555 yes
C(4) Yb(1) C(10) C(6) 106.4(9) 1_555 1_555 1_555 1_555 yes
C(4) Yb(1) C(10) C(9) -138.8(9) 1_555 1_555 1_555 1_555 yes
C(4) Yb(1) C(10) C(20) -16(1) 1_555 1_555 1_555 1_555 yes
C(4) Yb(1) C(10) C(102) 164.9(8) 1_555 1_555 1_555 1_555 yes
C(4) Yb(1) C(101) C(5) 73.0(9) 1_555 1_555 1_555 1_555 yes
C(4) Yb(1) C(102) C(6) 53.7(8) 1_555 1_555 1_555 1_555 yes
C(4) Yb(1) C(102) C(7) 127.8(8) 1_555 1_555 1_555 1_555 yes
C(4) Yb(1) C(102) C(8) -161.5(8) 1_555 1_555 1_555 1_555 yes
C(4) Yb(1) C(102) C(9) -89.5(8) 1_555 1_555 1_555 1_555 yes
C(4) Yb(1) C(102) C(10) -16.7(8) 1_555 1_555 1_555 1_555 yes
C(4) C(3) Yb(1) C(5) -37.4(8) 1_555 1_555 1_555 1_555 yes
C(4) C(3) Yb(1) C(6) 74.2(10) 1_555 1_555 1_555 1_555 yes
C(4) C(3) Yb(1) C(7) 97(1) 1_555 1_555 1_555 1_555 yes
C(4) C(3) Yb(1) C(8) 74(1) 1_555 1_555 1_555 1_555 yes
C(4) C(3) Yb(1) C(9) 26(1) 1_555 1_555 1_555 1_555 yes
C(4) C(3) Yb(1) C(10) 43(1) 1_555 1_555 1_555 1_555 yes
C(4) C(3) Yb(1) C(101) -57.9(9) 1_555 1_555 1_555 1_555 yes
C(4) C(3) Yb(1) C(102) 62(1) 1_555 1_555 1_555 1_555 yes
C(4) C(3) C(2) C(12) -174(1) 1_555 1_555 1_555 1_555 yes
C(4) C(3) C(2) C(101) 0(1) 1_555 1_555 1_555 1_555 yes
C(4) C(3) C(101) C(5) 0(1) 1_555 1_555 1_555 1_555 yes
C(4) C(5) Yb(1) C(6) -54.7(9) 1_555 1_555 1_555 1_555 yes
C(4) C(5) Yb(1) C(7) -70(1) 1_555 1_555 1_555 1_555 yes
C(4) C(5) Yb(1) C(8) -114.6(9) 1_555 1_555 1_555 1_555 yes
C(4) C(5) Yb(1) C(9) -106.9(9) 1_555 1_555 1_555 1_555 yes
C(4) C(5) Yb(1) C(10) -77.2(9) 1_555 1_555 1_555 1_555 yes
C(4) C(5) Yb(1) C(101) 55.1(8) 1_555 1_555 1_555 1_555 yes
C(4) C(5) Yb(1) C(102) -84.9(8) 1_555 1_555 1_555 1_555 yes
C(4) C(5) C(1) C(11) 171(1) 1_555 1_555 1_555 1_555 yes
C(4) C(5) C(1) C(101) -0.5(10) 1_555 1_555 1_555 1_555 yes
C(4) C(101) Yb(1) C(5) -73.0(9) 1_555 1_555 1_555 1_555 yes
C(4) C(101) Yb(1) C(6) 13.0(8) 1_555 1_555 1_555 1_555 yes
C(4) C(101) Yb(1) C(7) 28(1) 1_555 1_555 1_555 1_555 yes
C(4) C(101) Yb(1) C(8) -50(1) 1_555 1_555 1_555 1_555 yes
C(4) C(101) Yb(1) C(9) -49.8(8) 1_555 1_555 1_555 1_555 yes
C(4) C(101) Yb(1) C(10) -19.4(8) 1_555 1_555 1_555 1_555 yes
C(4) C(101) Yb(1) C(102) -14.8(7) 1_555 1_555 1_555 1_555 yes
C(4) C(101) C(1) C(5) 1(1) 1_555 1_555 1_555 1_555 yes
C(4) C(101) C(1) C(11) -91(12) 1_555 1_555 1_555 1_555 yes
C(4) C(101) C(2) C(12) 98(19) 1_555 1_555 1_555 1_555 yes
C(4) C(101) C(3) C(13) 80(10) 1_555 1_555 1_555 1_555 yes
C(4) C(101) C(5) C(15) -67(15) 1_555 1_555 1_555 1_555 yes
C(5) Yb(1) N(1) C(21) -99(1) 1_555 1_555 1_555 1_555 yes
C(5) Yb(1) N(1) C(25) 82(1) 1_555 1_555 1_555 1_555 yes
C(5) Yb(1) N(2) C(26) -137(1) 1_555 1_555 1_555 1_555 yes
C(5) Yb(1) N(2) C(30) 46(1) 1_555 1_555 1_555 1_555 yes
C(5) Yb(1) C(1) C(11) 121(1) 1_555 1_555 1_555 1_555 yes
C(5) Yb(1) C(1) C(101) -58.3(8) 1_555 1_555 1_555 1_555 yes
C(5) Yb(1) C(2) C(12) 158(1) 1_555 1_555 1_555 1_555 yes
C(5) Yb(1) C(2) C(101) -20.5(6) 1_555 1_555 1_555 1_555 yes
C(5) Yb(1) C(3) C(13) -157(1) 1_555 1_555 1_555 1_555 yes
C(5) Yb(1) C(3) C(101) 20.5(6) 1_555 1_555 1_555 1_555 yes
C(5) Yb(1) C(4) C(14) -123(1) 1_555 1_555 1_555 1_555 yes
C(5) Yb(1) C(4) C(101) 57.8(8) 1_555 1_555 1_555 1_555 yes
C(5) Yb(1) C(6) C(7) -162.8(9) 1_555 1_555 1_555 1_555 yes
C(5) Yb(1) C(6) C(10) -50(1) 1_555 1_555 1_555 1_555 yes
C(5) Yb(1) C(6) C(16) 75(1) 1_555 1_555 1_555 1_555 yes
C(5) Yb(1) C(6) C(102) -107.4(7) 1_555 1_555 1_555 1_555 yes
C(5) Yb(1) C(7) C(6) 28(1) 1_555 1_555 1_555 1_555 yes
C(5) Yb(1) C(7) C(8) -85(1) 1_555 1_555 1_555 1_555 yes
C(5) Yb(1) C(7) C(17) 149(1) 1_555 1_555 1_555 1_555 yes
C(5) Yb(1) C(7) C(102) -28(1) 1_555 1_555 1_555 1_555 yes
C(5) Yb(1) C(8) C(7) 129.0(9) 1_555 1_555 1_555 1_555 yes
C(5) Yb(1) C(8) C(9) 14(1) 1_555 1_555 1_555 1_555 yes
C(5) Yb(1) C(8) C(18) -109(1) 1_555 1_555 1_555 1_555 yes
C(5) Yb(1) C(8) C(102) 71.5(9) 1_555 1_555 1_555 1_555 yes
C(5) Yb(1) C(9) C(8) -169.0(9) 1_555 1_555 1_555 1_555 yes
C(5) Yb(1) C(9) C(10) 77.1(9) 1_555 1_555 1_555 1_555 yes
C(5) Yb(1) C(9) C(19) -45(1) 1_555 1_555 1_555 1_555 yes
C(5) Yb(1) C(9) C(102) 133.7(7) 1_555 1_555 1_555 1_555 yes
C(5) Yb(1) C(10) C(6) 136.4(9) 1_555 1_555 1_555 1_555 yes
C(5) Yb(1) C(10) C(9) -108.8(9) 1_555 1_555 1_555 1_555 yes
C(5) Yb(1) C(10) C(20) 13(1) 1_555 1_555 1_555 1_555 yes
C(5) Yb(1) C(10) C(102) -165.2(7) 1_555 1_555 1_555 1_555 yes
C(5) Yb(1) C(102) C(6) 87.9(8) 1_555 1_555 1_555 1_555 yes
C(5) Yb(1) C(102) C(7) 162.0(8) 1_555 1_555 1_555 1_555 yes
C(5) Yb(1) C(102) C(8) -127.3(8) 1_555 1_555 1_555 1_555 yes
C(5) Yb(1) C(102) C(9) -55.4(8) 1_555 1_555 1_555 1_555 yes
C(5) Yb(1) C(102) C(10) 17.5(8) 1_555 1_555 1_555 1_555 yes
C(5) C(1) Yb(1) C(6) 23(1) 1_555 1_555 1_555 1_555 yes
C(5) C(1) Yb(1) C(7) -13(8) 1_555 1_555 1_555 1_555 yes
C(5) C(1) Yb(1) C(8) -81(1) 1_555 1_555 1_555 1_555 yes
C(5) C(1) Yb(1) C(9) -48(1) 1_555 1_555 1_555 1_555 yes
C(5) C(1) Yb(1) C(10) -9(1) 1_555 1_555 1_555 1_555 yes
C(5) C(1) Yb(1) C(101) 58.3(8) 1_555 1_555 1_555 1_555 yes
C(5) C(1) Yb(1) C(102) -27(1) 1_555 1_555 1_555 1_555 yes
C(5) C(1) C(2) C(12) 175(1) 1_555 1_555 1_555 1_555 yes
C(5) C(1) C(2) C(101) 0(1) 1_555 1_555 1_555 1_555 yes
C(5) C(4) Yb(1) C(6) 133.1(8) 1_555 1_555 1_555 1_555 yes
C(5) C(4) Yb(1) C(7) 138.2(8) 1_555 1_555 1_555 1_555 yes
C(5) C(4) Yb(1) C(8) 99.4(10) 1_555 1_555 1_555 1_555 yes
C(5) C(4) Yb(1) C(9) 83.6(9) 1_555 1_555 1_555 1_555 yes
C(5) C(4) Yb(1) C(10) 104.5(9) 1_555 1_555 1_555 1_555 yes
C(5) C(4) Yb(1) C(101) -57.8(8) 1_555 1_555 1_555 1_555 yes
C(5) C(4) Yb(1) C(102) 111.8(8) 1_555 1_555 1_555 1_555 yes
C(5) C(4) C(3) C(13) -171(1) 1_555 1_555 1_555 1_555 yes
C(5) C(4) C(3) C(101) 0(1) 1_555 1_555 1_555 1_555 yes
C(5) C(101) Yb(1) C(6) 86.0(8) 1_555 1_555 1_555 1_555 yes
C(5) C(101) Yb(1) C(7) 101(1) 1_555 1_555 1_555 1_555 yes
C(5) C(101) Yb(1) C(8) 22(1) 1_555 1_555 1_555 1_555 yes
C(5) C(101) Yb(1) C(9) 23.2(8) 1_555 1_555 1_555 1_555 yes
C(5) C(101) Yb(1) C(10) 53.6(8) 1_555 1_555 1_555 1_555 yes
C(5) C(101) Yb(1) C(102) 58.2(7) 1_555 1_555 1_555 1_555 yes
C(5) C(101) C(1) C(11) -92(12) 1_555 1_555 1_555 1_555 yes
C(5) C(101) C(2) C(12) -82(19) 1_555 1_555 1_555 1_555 yes
C(5) C(101) C(3) C(13) 80(10) 1_555 1_555 1_555 1_555 yes
C(5) C(101) C(4) C(14) 96(9) 1_555 1_555 1_555 1_555 yes
C(6) Yb(1) N(1) C(21) 55(1) 1_555 1_555 1_555 1_555 yes
C(6) Yb(1) N(1) C(25) -122(1) 1_555 1_555 1_555 1_555 yes
C(6) Yb(1) N(2) C(26) 86(1) 1_555 1_555 1_555 1_555 yes
C(6) Yb(1) N(2) C(30) -89(1) 1_555 1_555 1_555 1_555 yes
C(6) Yb(1) C(1) C(11) 145(1) 1_555 1_555 1_555 1_555 yes
C(6) Yb(1) C(1) C(101) -34(1) 1_555 1_555 1_555 1_555 yes
C(6) Yb(1) C(2) C(12) -111(1) 1_555 1_555 1_555 1_555 yes
C(6) Yb(1) C(2) C(101) 69.1(10) 1_555 1_555 1_555 1_555 yes
C(6) Yb(1) C(3) C(13) -46(1) 1_555 1_555 1_555 1_555 yes
C(6) Yb(1) C(3) C(101) 132.1(7) 1_555 1_555 1_555 1_555 yes
C(6) Yb(1) C(4) C(14) 9(1) 1_555 1_555 1_555 1_555 yes
C(6) Yb(1) C(4) C(101) -169.1(7) 1_555 1_555 1_555 1_555 yes
C(6) Yb(1) C(5) C(15) 68(1) 1_555 1_555 1_555 1_555 yes
C(6) Yb(1) C(5) C(101) -109.8(7) 1_555 1_555 1_555 1_555 yes
C(6) Yb(1) C(7) C(8) -114(1) 1_555 1_555 1_555 1_555 yes
C(6) Yb(1) C(7) C(17) 121(1) 1_555 1_555 1_555 1_555 yes
C(6) Yb(1) C(7) C(102) -56.4(9) 1_555 1_555 1_555 1_555 yes
C(6) Yb(1) C(8) C(7) 37.9(8) 1_555 1_555 1_555 1_555 yes
C(6) Yb(1) C(8) C(9) -76.1(9) 1_555 1_555 1_555 1_555 yes
C(6) Yb(1) C(8) C(18) 159(1) 1_555 1_555 1_555 1_555 yes
C(6) Yb(1) C(8) C(102) -19.6(6) 1_555 1_555 1_555 1_555 yes
C(6) Yb(1) C(9) C(8) 77.8(9) 1_555 1_555 1_555 1_555 yes
C(6) Yb(1) C(9) C(10) -36.0(8) 1_555 1_555 1_555 1_555 yes
C(6) Yb(1) C(9) C(19) -158(1) 1_555 1_555 1_555 1_555 yes
C(6) Yb(1) C(9) C(102) 20.5(6) 1_555 1_555 1_555 1_555 yes
C(6) Yb(1) C(10) C(9) 114(1) 1_555 1_555 1_555 1_555 yes
C(6) Yb(1) C(10) C(20) -122(1) 1_555 1_555 1_555 1_555 yes
C(6) Yb(1) C(10) C(102) 58.4(9) 1_555 1_555 1_555 1_555 yes
C(6) Yb(1) C(102) C(7) 74.2(10) 1_555 1_555 1_555 1_555 yes
C(6) Yb(1) C(102) C(8) 144(1) 1_555 1_555 1_555 1_555 yes
C(6) Yb(1) C(102) C(9) -143.2(10) 1_555 1_555 1_555 1_555 yes
C(6) Yb(1) C(102) C(10) -70.4(9) 1_555 1_555 1_555 1_555 yes
C(6) C(7) Yb(1) C(8) 114(1) 1_555 1_555 1_555 1_555 yes
C(6) C(7) Yb(1) C(9) 77.0(9) 1_555 1_555 1_555 1_555 yes
C(6) C(7) Yb(1) C(10) 36.9(8) 1_555 1_555 1_555 1_555 yes
C(6) C(7) Yb(1) C(101) -25(1) 1_555 1_555 1_555 1_555 yes
C(6) C(7) Yb(1) C(102) 56.4(9) 1_555 1_555 1_555 1_555 yes
C(6) C(7) C(8) C(9) 3(1) 1_555 1_555 1_555 1_555 yes
C(6) C(7) C(8) C(18) 174(1) 1_555 1_555 1_555 1_555 yes
C(6) C(7) C(8) C(102) 2.0(10) 1_555 1_555 1_555 1_555 yes
C(6) C(7) C(102) C(8) -177(1) 1_555 1_555 1_555 1_555 yes
C(6) C(7) C(102) C(9) 179(1) 1_555 1_555 1_555 1_555 yes
C(6) C(7) C(102) C(10) 4(1) 1_555 1_555 1_555 1_555 yes
C(6) C(10) Yb(1) C(7) -38.8(9) 1_555 1_555 1_555 1_555 yes
C(6) C(10) Yb(1) C(8) -78.0(10) 1_555 1_555 1_555 1_555 yes
C(6) C(10) Yb(1) C(9) -114(1) 1_555 1_555 1_555 1_555 yes
C(6) C(10) Yb(1) C(101) 114.9(8) 1_555 1_555 1_555 1_555 yes
C(6) C(10) Yb(1) C(102) -58.4(9) 1_555 1_555 1_555 1_555 yes
C(6) C(10) C(9) C(8) -1(1) 1_555 1_555 1_555 1_555 yes
C(6) C(10) C(9) C(19) -179(1) 1_555 1_555 1_555 1_555 yes
C(6) C(10) C(9) C(102) -1(1) 1_555 1_555 1_555 1_555 yes
C(6) C(10) C(102) C(7) -4(2) 1_555 1_555 1_555 1_555 yes
C(6) C(10) C(102) C(8) 178(1) 1_555 1_555 1_555 1_555 yes
C(6) C(10) C(102) C(9) 178(1) 1_555 1_555 1_555 1_555 yes
C(6) C(102) Yb(1) C(7) -74.2(10) 1_555 1_555 1_555 1_555 yes
C(6) C(102) Yb(1) C(8) -144(1) 1_555 1_555 1_555 1_555 yes
C(6) C(102) Yb(1) C(9) 143.2(10) 1_555 1_555 1_555 1_555 yes
C(6) C(102) Yb(1) C(10) 70.4(9) 1_555 1_555 1_555 1_555 yes
C(6) C(102) Yb(1) C(101) 60.8(7) 1_555 1_555 1_555 1_555 yes
C(6) C(102) C(7) C(8) 177(1) 1_555 1_555 1_555 1_555 yes
C(6) C(102) C(7) C(17) -79(12) 1_555 1_555 1_555 1_555 yes
C(6) C(102) C(8) C(7) -4(1) 1_555 1_555 1_555 1_555 yes
C(6) C(102) C(8) C(9) 177(1) 1_555 1_555 1_555 1_555 yes
C(6) C(102) C(8) C(18) -83(14) 1_555 1_555 1_555 1_555 yes
C(6) C(102) C(9) C(8) -177(1) 1_555 1_555 1_555 1_555 yes
C(6) C(102) C(9) C(10) 2(1) 1_555 1_555 1_555 1_555 yes
C(6) C(102) C(9) C(19) 73(58) 1_555 1_555 1_555 1_555 yes
C(6) C(102) C(10) C(9) -178(1) 1_555 1_555 1_555 1_555 yes
C(6) C(102) C(10) C(20) 100(13) 1_555 1_555 1_555 1_555 yes
C(7) Yb(1) N(1) C(21) 73(1) 1_555 1_555 1_555 1_555 yes
C(7) Yb(1) N(1) C(25) -104(1) 1_555 1_555 1_555 1_555 yes
C(7) Yb(1) N(2) C(26) 69(1) 1_555 1_555 1_555 1_555 yes
C(7) Yb(1) N(2) C(30) -106(1) 1_555 1_555 1_555 1_555 yes
C(7) Yb(1) C(1) C(11) 108(8) 1_555 1_555 1_555 1_555 yes
C(7) Yb(1) C(1) C(101) -71(8) 1_555 1_555 1_555 1_555 yes
C(7) Yb(1) C(2) C(12) -62(1) 1_555 1_555 1_555 1_555 yes
C(7) Yb(1) C(2) C(101) 118.0(10) 1_555 1_555 1_555 1_555 yes
C(7) Yb(1) C(3) C(13) -22(1) 1_555 1_555 1_555 1_555 yes
C(7) Yb(1) C(3) C(101) 155.8(6) 1_555 1_555 1_555 1_555 yes
C(7) Yb(1) C(4) C(14) 15(1) 1_555 1_555 1_555 1_555 yes
C(7) Yb(1) C(4) C(101) -164.0(6) 1_555 1_555 1_555 1_555 yes
C(7) Yb(1) C(5) C(15) 52(1) 1_555 1_555 1_555 1_555 yes
C(7) Yb(1) C(5) C(101) -125.8(8) 1_555 1_555 1_555 1_555 yes
C(7) Yb(1) C(6) C(10) 112(1) 1_555 1_555 1_555 1_555 yes
C(7) Yb(1) C(6) C(16) -121(1) 1_555 1_555 1_555 1_555 yes
C(7) Yb(1) C(6) C(102) 55.4(9) 1_555 1_555 1_555 1_555 yes
C(7) Yb(1) C(8) C(9) -113(1) 1_555 1_555 1_555 1_555 yes
C(7) Yb(1) C(8) C(18) 121(1) 1_555 1_555 1_555 1_555 yes
C(7) Yb(1) C(8) C(102) -57.4(9) 1_555 1_555 1_555 1_555 yes
C(7) Yb(1) C(9) C(8) 36.6(8) 1_555 1_555 1_555 1_555 yes
C(7) Yb(1) C(9) C(10) -77.3(10) 1_555 1_555 1_555 1_555 yes
C(7) Yb(1) C(9) C(19) 159(1) 1_555 1_555 1_555 1_555 yes
C(7) Yb(1) C(9) C(102) -20.7(6) 1_555 1_555 1_555 1_555 yes
C(7) Yb(1) C(10) C(9) 76.0(9) 1_555 1_555 1_555 1_555 yes
C(7) Yb(1) C(10) C(20) -161(1) 1_555 1_555 1_555 1_555 yes
C(7) Yb(1) C(10) C(102) 19.6(6) 1_555 1_555 1_555 1_555 yes
C(7) Yb(1) C(102) C(8) 70.7(9) 1_555 1_555 1_555 1_555 yes
C(7) Yb(1) C(102) C(9) 142(1) 1_555 1_555 1_555 1_555 yes
C(7) Yb(1) C(102) C(10) -144(1) 1_555 1_555 1_555 1_555 yes
C(7) C(6) Yb(1) C(8) -36.0(8) 1_555 1_555 1_555 1_555 yes
C(7) C(6) Yb(1) C(9) -75.5(10) 1_555 1_555 1_555 1_555 yes
C(7) C(6) Yb(1) C(10) -112(1) 1_555 1_555 1_555 1_555 yes
C(7) C(6) Yb(1) C(101) 166.5(8) 1_555 1_555 1_555 1_555 yes
C(7) C(6) Yb(1) C(102) -55.4(9) 1_555 1_555 1_555 1_555 yes
C(7) C(6) C(10) C(9) 3(1) 1_555 1_555 1_555 1_555 yes
C(7) C(6) C(10) C(20) -170(1) 1_555 1_555 1_555 1_555 yes
C(7) C(6) C(10) C(102) 2(1) 1_555 1_555 1_555 1_555 yes
C(7) C(6) C(102) C(8) 3(1) 1_555 1_555 1_555 1_555 yes
C(7) C(6) C(102) C(9) -179(1) 1_555 1_555 1_555 1_555 yes
C(7) C(6) C(102) C(10) -177(1) 1_555 1_555 1_555 1_555 yes
C(7) C(8) Yb(1) C(9) 113(1) 1_555 1_555 1_555 1_555 yes
C(7) C(8) Yb(1) C(10) 76.9(10) 1_555 1_555 1_555 1_555 yes
C(7) C(8) Yb(1) C(101) 114(1) 1_555 1_555 1_555 1_555 yes
C(7) C(8) Yb(1) C(102) 57.4(9) 1_555 1_555 1_555 1_555 yes
C(7) C(8) C(9) C(10) -1(1) 1_555 1_555 1_555 1_555 yes
C(7) C(8) C(9) C(19) 177(1) 1_555 1_555 1_555 1_555 yes
C(7) C(8) C(9) C(102) -1(1) 1_555 1_555 1_555 1_555 yes
C(7) C(8) C(102) C(9) 178(1) 1_555 1_555 1_555 1_555 yes
C(7) C(8) C(102) C(10) 178(1) 1_555 1_555 1_555 1_555 yes
C(7) C(102) Yb(1) C(8) -70.7(9) 1_555 1_555 1_555 1_555 yes
C(7) C(102) Yb(1) C(9) -142(1) 1_555 1_555 1_555 1_555 yes
C(7) C(102) Yb(1) C(10) 144(1) 1_555 1_555 1_555 1_555 yes
C(7) C(102) Yb(1) C(101) 134.9(8) 1_555 1_555 1_555 1_555 yes
C(7) C(102) C(6) C(10) 177(1) 1_555 1_555 1_555 1_555 yes
C(7) C(102) C(6) C(16) 60(16) 1_555 1_555 1_555 1_555 yes
C(7) C(102) C(8) C(9) -178(1) 1_555 1_555 1_555 1_555 yes
C(7) C(102) C(8) C(18) -79(13) 1_555 1_555 1_555 1_555 yes
C(7) C(102) C(9) C(8) 2(1) 1_555 1_555 1_555 1_555 yes
C(7) C(102) C(9) C(10) -177(1) 1_555 1_555 1_555 1_555 yes
C(7) C(102) C(9) C(19) -106(57) 1_555 1_555 1_555 1_555 yes
C(7) C(102) C(10) C(9) 177(1) 1_555 1_555 1_555 1_555 yes
C(7) C(102) C(10) C(20) 96(13) 1_555 1_555 1_555 1_555 yes
C(8) Yb(1) N(1) C(21) 102(1) 1_555 1_555 1_555 1_555 yes
C(8) Yb(1) N(1) C(25) -75(1) 1_555 1_555 1_555 1_555 yes
C(8) Yb(1) N(2) C(26) 88(1) 1_555 1_555 1_555 1_555 yes
C(8) Yb(1) N(2) C(30) -87(1) 1_555 1_555 1_555 1_555 yes
C(8) Yb(1) C(1) C(11) 40(1) 1_555 1_555 1_555 1_555 yes
C(8) Yb(1) C(1) C(101) -140.0(7) 1_555 1_555 1_555 1_555 yes
C(8) Yb(1) C(2) C(12) 29(3) 1_555 1_555 1_555 1_555 yes
C(8) Yb(1) C(2) C(101) -149(2) 1_555 1_555 1_555 1_555 yes
C(8) Yb(1) C(3) C(13) -45(1) 1_555 1_555 1_555 1_555 yes
C(8) Yb(1) C(3) C(101) 132(1) 1_555 1_555 1_555 1_555 yes
C(8) Yb(1) C(4) C(14) -23(1) 1_555 1_555 1_555 1_555 yes
C(8) Yb(1) C(4) C(101) 157.2(6) 1_555 1_555 1_555 1_555 yes
C(8) Yb(1) C(5) C(15) 8(1) 1_555 1_555 1_555 1_555 yes
C(8) Yb(1) C(5) C(101) -169.7(5) 1_555 1_555 1_555 1_555 yes
C(8) Yb(1) C(6) C(10) 76.3(10) 1_555 1_555 1_555 1_555 yes
C(8) Yb(1) C(6) C(16) -157(1) 1_555 1_555 1_555 1_555 yes
C(8) Yb(1) C(6) C(102) 19.4(6) 1_555 1_555 1_555 1_555 yes
C(8) Yb(1) C(7) C(17) -124(1) 1_555 1_555 1_555 1_555 yes
C(8) Yb(1) C(7) C(102) 57.6(9) 1_555 1_555 1_555 1_555 yes
C(8) Yb(1) C(9) C(10) -113(1) 1_555 1_555 1_555 1_555 yes
C(8) Yb(1) C(9) C(19) 123(1) 1_555 1_555 1_555 1_555 yes
C(8) Yb(1) C(9) C(102) -57.3(9) 1_555 1_555 1_555 1_555 yes
C(8) Yb(1) C(10) C(9) 36.8(8) 1_555 1_555 1_555 1_555 yes
C(8) Yb(1) C(10) C(20) 159(1) 1_555 1_555 1_555 1_555 yes
C(8) Yb(1) C(10) C(102) -19.5(6) 1_555 1_555 1_555 1_555 yes
C(8) Yb(1) C(102) C(9) 71.9(9) 1_555 1_555 1_555 1_555 yes
C(8) Yb(1) C(102) C(10) 144(1) 1_555 1_555 1_555 1_555 yes
C(8) C(7) Yb(1) C(9) -37.0(8) 1_555 1_555 1_555 1_555 yes
C(8) C(7) Yb(1) C(10) -77.2(10) 1_555 1_555 1_555 1_555 yes
C(8) C(7) Yb(1) C(101) -139.2(8) 1_555 1_555 1_555 1_555 yes
C(8) C(7) Yb(1) C(102) -57.6(9) 1_555 1_555 1_555 1_555 yes
C(8) C(7) C(6) C(10) -4(1) 1_555 1_555 1_555 1_555 yes
C(8) C(7) C(6) C(16) -176(1) 1_555 1_555 1_555 1_555 yes
C(8) C(7) C(6) C(102) -2(1) 1_555 1_555 1_555 1_555 yes
C(8) C(7) C(102) C(9) -2(1) 1_555 1_555 1_555 1_555 yes
C(8) C(7) C(102) C(10) -178(1) 1_555 1_555 1_555 1_555 yes
C(8) C(9) Yb(1) C(10) 113(1) 1_555 1_555 1_555 1_555 yes
C(8) C(9) Yb(1) C(101) -179.7(7) 1_555 1_555 1_555 1_555 yes
C(8) C(9) Yb(1) C(102) 57.3(9) 1_555 1_555 1_555 1_555 yes
C(8) C(9) C(10) C(20) 172(1) 1_555 1_555 1_555 1_555 yes
C(8) C(9) C(10) C(102) 0(1) 1_555 1_555 1_555 1_555 yes
C(8) C(9) C(102) C(10) 179(1) 1_555 1_555 1_555 1_555 yes
C(8) C(102) Yb(1) C(9) -71.9(9) 1_555 1_555 1_555 1_555 yes
C(8) C(102) Yb(1) C(10) -144(1) 1_555 1_555 1_555 1_555 yes
C(8) C(102) Yb(1) C(101) -154.4(8) 1_555 1_555 1_555 1_555 yes
C(8) C(102) C(6) C(10) -178(1) 1_555 1_555 1_555 1_555 yes
C(8) C(102) C(6) C(16) 64(16) 1_555 1_555 1_555 1_555 yes
C(8) C(102) C(7) C(17) 102(12) 1_555 1_555 1_555 1_555 yes
C(8) C(102) C(9) C(10) -179(1) 1_555 1_555 1_555 1_555 yes
C(8) C(102) C(9) C(19) -109(58) 1_555 1_555 1_555 1_555 yes
C(8) C(102) C(10) C(9) 0(1) 1_555 1_555 1_555 1_555 yes
C(8) C(102) C(10) C(20) -81(13) 1_555 1_555 1_555 1_555 yes
C(9) Yb(1) N(1) C(21) 107(1) 1_555 1_555 1_555 1_555 yes
C(9) Yb(1) N(1) C(25) -70(1) 1_555 1_555 1_555 1_555 yes
C(9) Yb(1) N(2) C(26) 117(1) 1_555 1_555 1_555 1_555 yes
C(9) Yb(1) N(2) C(30) -59(1) 1_555 1_555 1_555 1_555 yes
C(9) Yb(1) C(1) C(11) 73(1) 1_555 1_555 1_555 1_555 yes
C(9) Yb(1) C(1) C(101) -106.6(8) 1_555 1_555 1_555 1_555 yes
C(9) Yb(1) C(2) C(12) 153(1) 1_555 1_555 1_555 1_555 yes
C(9) Yb(1) C(2) C(101) -25(1) 1_555 1_555 1_555 1_555 yes
C(9) Yb(1) C(3) C(13) -93(1) 1_555 1_555 1_555 1_555 yes
C(9) Yb(1) C(3) C(101) 84.5(9) 1_555 1_555 1_555 1_555 yes
C(9) Yb(1) C(4) C(14) -39(1) 1_555 1_555 1_555 1_555 yes
C(9) Yb(1) C(4) C(101) 141.4(7) 1_555 1_555 1_555 1_555 yes
C(9) Yb(1) C(5) C(15) 15(1) 1_555 1_555 1_555 1_555 yes
C(9) Yb(1) C(5) C(101) -162.0(6) 1_555 1_555 1_555 1_555 yes
C(9) Yb(1) C(6) C(10) 36.8(9) 1_555 1_555 1_555 1_555 yes
C(9) Yb(1) C(6) C(16) 162(1) 1_555 1_555 1_555 1_555 yes
C(9) Yb(1) C(6) C(102) -20.1(6) 1_555 1_555 1_555 1_555 yes
C(9) Yb(1) C(7) C(17) -161(1) 1_555 1_555 1_555 1_555 yes
C(9) Yb(1) C(7) C(102) 20.6(6) 1_555 1_555 1_555 1_555 yes
C(9) Yb(1) C(8) C(18) -124(1) 1_555 1_555 1_555 1_555 yes
C(9) Yb(1) C(8) C(102) 56.6(9) 1_555 1_555 1_555 1_555 yes
C(9) Yb(1) C(10) C(20) 122(1) 1_555 1_555 1_555 1_555 yes
C(9) Yb(1) C(10) C(102) -56.3(9) 1_555 1_555 1_555 1_555 yes
C(9) Yb(1) C(102) C(10) 72.8(10) 1_555 1_555 1_555 1_555 yes
C(9) C(8) Yb(1) C(10) -37.1(8) 1_555 1_555 1_555 1_555 yes
C(9) C(8) Yb(1) C(101) 0(1) 1_555 1_555 1_555 1_555 yes
C(9) C(8) Yb(1) C(102) -56.6(9) 1_555 1_555 1_555 1_555 yes
C(9) C(8) C(7) C(17) -169(1) 1_555 1_555 1_555 1_555 yes
C(9) C(8) C(7) C(102) 1(1) 1_555 1_555 1_555 1_555 yes
C(9) C(8) C(102) C(10) 0(1) 1_555 1_555 1_555 1_555 yes
C(9) C(10) Yb(1) C(101) -130.4(8) 1_555 1_555 1_555 1_555 yes
C(9) C(10) Yb(1) C(102) 56.3(9) 1_555 1_555 1_555 1_555 yes
C(9) C(10) C(6) C(16) 175(1) 1_555 1_555 1_555 1_555 yes
C(9) C(10) C(6) C(102) 1(1) 1_555 1_555 1_555 1_555 yes
C(9) C(102) Yb(1) C(10) -72.8(10) 1_555 1_555 1_555 1_555 yes
C(9) C(102) Yb(1) C(101) -82.4(7) 1_555 1_555 1_555 1_555 yes
C(9) C(102) C(6) C(10) -2(1) 1_555 1_555 1_555 1_555 yes
C(9) C(102) C(6) C(16) -119(15) 1_555 1_555 1_555 1_555 yes
C(9) C(102) C(7) C(17) 100(12) 1_555 1_555 1_555 1_555 yes
C(9) C(102) C(8) C(18) 99(14) 1_555 1_555 1_555 1_555 yes
C(9) C(102) C(10) C(20) -81(13) 1_555 1_555 1_555 1_555 yes
C(10) Yb(1) N(1) C(21) 73(1) 1_555 1_555 1_555 1_555 yes
C(10) Yb(1) N(1) C(25) -104(1) 1_555 1_555 1_555 1_555 yes
C(10) Yb(1) N(2) C(26) 119(1) 1_555 1_555 1_555 1_555 yes
C(10) Yb(1) N(2) C(30) -56(1) 1_555 1_555 1_555 1_555 yes
C(10) Yb(1) C(1) C(11) 111(1) 1_555 1_555 1_555 1_555 yes
C(10) Yb(1) C(1) C(101) -68.2(9) 1_555 1_555 1_555 1_555 yes
C(10) Yb(1) C(2) C(12) -156(1) 1_555 1_555 1_555 1_555 yes
C(10) Yb(1) C(2) C(101) 24(1) 1_555 1_555 1_555 1_555 yes
C(10) Yb(1) C(3) C(13) -77(1) 1_555 1_555 1_555 1_555 yes
C(10) Yb(1) C(3) C(101) 101.0(7) 1_555 1_555 1_555 1_555 yes
C(10) Yb(1) C(4) C(14) -18(1) 1_555 1_555 1_555 1_555 yes
C(10) Yb(1) C(4) C(101) 162.4(7) 1_555 1_555 1_555 1_555 yes
C(10) Yb(1) C(5) C(15) 45(1) 1_555 1_555 1_555 1_555 yes
C(10) Yb(1) C(5) C(101) -132.4(7) 1_555 1_555 1_555 1_555 yes
C(10) Yb(1) C(6) C(16) 125(1) 1_555 1_555 1_555 1_555 yes
C(10) Yb(1) C(6) C(102) -57.0(9) 1_555 1_555 1_555 1_555 yes
C(10) Yb(1) C(7) C(17) 158(1) 1_555 1_555 1_555 1_555 yes
C(10) Yb(1) C(7) C(102) -19.6(6) 1_555 1_555 1_555 1_555 yes
C(10) Yb(1) C(8) C(18) -161(1) 1_555 1_555 1_555 1_555 yes
C(10) Yb(1) C(8) C(102) 19.4(6) 1_555 1_555 1_555 1_555 yes
C(10) Yb(1) C(9) C(19) -122(1) 1_555 1_555 1_555 1_555 yes
C(10) Yb(1) C(9) C(102) 56.6(9) 1_555 1_555 1_555 1_555 yes
C(10) C(6) Yb(1) C(101) -81.1(9) 1_555 1_555 1_555 1_555 yes
C(10) C(6) Yb(1) C(102) 57.0(9) 1_555 1_555 1_555 1_555 yes
C(10) C(6) C(7) C(17) 168(1) 1_555 1_555 1_555 1_555 yes
C(10) C(6) C(7) C(102) -2(1) 1_555 1_555 1_555 1_555 yes
C(10) C(9) Yb(1) C(101) 66.4(10) 1_555 1_555 1_555 1_555 yes
C(10) C(9) Yb(1) C(102) -56.6(9) 1_555 1_555 1_555 1_555 yes
C(10) C(9) C(8) C(18) -172(1) 1_555 1_555 1_555 1_555 yes
C(10) C(9) C(8) C(102) 0(1) 1_555 1_555 1_555 1_555 yes
C(10) C(102) Yb(1) C(101) -9.6(8) 1_555 1_555 1_555 1_555 yes
C(10) C(102) C(6) C(16) -116(16) 1_555 1_555 1_555 1_555 yes
C(10) C(102) C(7) C(17) -75(13) 1_555 1_555 1_555 1_555 yes
C(10) C(102) C(8) C(18) 99(13) 1_555 1_555 1_555 1_555 yes
C(10) C(102) C(9) C(19) 70(58) 1_555 1_555 1_555 1_555 yes
C(11) C(1) Yb(1) C(101) -179(1) 1_555 1_555 1_555 1_555 yes
C(11) C(1) Yb(1) C(102) 94(1) 1_555 1_555 1_555 1_555 yes
C(11) C(1) C(2) C(12) 2(2) 1_555 1_555 1_555 1_555 yes
C(11) C(1) C(2) C(101) -171(1) 1_555 1_555 1_555 1_555 yes
C(11) C(1) C(5) C(15) -2(2) 1_555 1_555 1_555 1_555 yes
C(11) C(1) C(5) C(101) 171(1) 1_555 1_555 1_555 1_555 yes
C(12) C(2) Yb(1) C(101) 179(1) 1_555 1_555 1_555 1_555 yes
C(12) C(2) Yb(1) C(102) -129(1) 1_555 1_555 1_555 1_555 yes
C(12) C(2) C(1) C(101) 174(1) 1_555 1_555 1_555 1_555 yes
C(12) C(2) C(3) C(13) -4(2) 1_555 1_555 1_555 1_555 yes
C(12) C(2) C(3) C(101) -174(1) 1_555 1_555 1_555 1_555 yes
C(13) C(3) Yb(1) C(101) -178(1) 1_555 1_555 1_555 1_555 yes
C(13) C(3) Yb(1) C(102) -57(1) 1_555 1_555 1_555 1_555 yes
C(13) C(3) C(2) C(101) 170(1) 1_555 1_555 1_555 1_555 yes
C(13) C(3) C(4) C(14) -1(2) 1_555 1_555 1_555 1_555 yes
C(13) C(3) C(4) C(101) -170(1) 1_555 1_555 1_555 1_555 yes
C(14) C(4) Yb(1) C(101) 179(1) 1_555 1_555 1_555 1_555 yes
C(14) C(4) Yb(1) C(102) -11(1) 1_555 1_555 1_555 1_555 yes
C(14) C(4) C(3) C(101) 169(1) 1_555 1_555 1_555 1_555 yes
C(14) C(4) C(5) C(15) 5(2) 1_555 1_555 1_555 1_555 yes
C(14) C(4) C(5) C(101) -169(1) 1_555 1_555 1_555 1_555 yes
C(15) C(5) Yb(1) C(101) 177(1) 1_555 1_555 1_555 1_555 yes
C(15) C(5) Yb(1) C(102) 37(1) 1_555 1_555 1_555 1_555 yes
C(15) C(5) C(1) C(101) -174(1) 1_555 1_555 1_555 1_555 yes
C(15) C(5) C(4) C(101) 174(1) 1_555 1_555 1_555 1_555 yes
C(16) C(6) Yb(1) C(101) 44(1) 1_555 1_555 1_555 1_555 yes
C(16) C(6) Yb(1) C(102) -177(1) 1_555 1_555 1_555 1_555 yes
C(16) C(6) C(7) C(17) -3(2) 1_555 1_555 1_555 1_555 yes
C(16) C(6) C(7) C(102) -174(1) 1_555 1_555 1_555 1_555 yes
C(16) C(6) C(10) C(20) 1(2) 1_555 1_555 1_555 1_555 yes
C(16) C(6) C(10) C(102) 174(1) 1_555 1_555 1_555 1_555 yes
C(17) C(7) Yb(1) C(101) 96(1) 1_555 1_555 1_555 1_555 yes
C(17) C(7) Yb(1) C(102) 178(1) 1_555 1_555 1_555 1_555 yes
C(17) C(7) C(6) C(102) 171(1) 1_555 1_555 1_555 1_555 yes
C(17) C(7) C(8) C(18) 1(2) 1_555 1_555 1_555 1_555 yes
C(17) C(7) C(8) C(102) -171(1) 1_555 1_555 1_555 1_555 yes
C(18) C(8) Yb(1) C(101) -124(1) 1_555 1_555 1_555 1_555 yes
C(18) C(8) Yb(1) C(102) 178(1) 1_555 1_555 1_555 1_555 yes
C(18) C(8) C(7) C(102) 172(1) 1_555 1_555 1_555 1_555 yes
C(18) C(8) C(9) C(19) 6(2) 1_555 1_555 1_555 1_555 yes
C(18) C(8) C(9) C(102) -172(1) 1_555 1_555 1_555 1_555 yes
C(19) C(9) Yb(1) C(101) -56(1) 1_555 1_555 1_555 1_555 yes
C(19) C(9) Yb(1) C(102) -179(1) 1_555 1_555 1_555 1_555 yes
C(19) C(9) C(8) C(102) 178(1) 1_555 1_555 1_555 1_555 yes
C(19) C(9) C(10) C(20) -5(2) 1_555 1_555 1_555 1_555 yes
C(19) C(9) C(10) C(102) -178(1) 1_555 1_555 1_555 1_555 yes
C(20) C(10) Yb(1) C(101) -7(1) 1_555 1_555 1_555 1_555 yes
C(20) C(10) Yb(1) C(102) 178(1) 1_555 1_555 1_555 1_555 yes
C(20) C(10) C(6) C(102) -172(1) 1_555 1_555 1_555 1_555 yes
C(20) C(10) C(9) C(102) 172(1) 1_555 1_555 1_555 1_555 yes
C(21) N(1) Yb(1) C(101) -80(1) 1_555 1_555 1_555 1_555 yes
C(21) N(1) Yb(1) C(102) 82(1) 1_555 1_555 1_555 1_555 yes
C(21) N(1) C(25) C(24) -6(2) 1_555 1_555 1_555 1_555 yes
C(21) N(1) C(25) C(26) -179(1) 1_555 1_555 1_555 1_555 yes
C(21) C(22) C(23) C(24) 0(3) 1_555 1_555 1_555 1_555 yes
C(22) C(21) N(1) C(25) 4(2) 1_555 1_555 1_555 1_555 yes
C(22) C(23) C(24) C(25) -2(3) 1_555 1_555 1_555 1_555 yes
C(23) C(22) C(21) C(31) 177(1) 1_555 1_555 1_555 1_555 yes
C(23) C(24) C(25) C(26) 178(1) 1_555 1_555 1_555 1_555 yes
C(24) C(25) C(26) C(27) 2(2) 1_555 1_555 1_555 1_555 yes
C(25) N(1) Yb(1) C(101) 101(1) 1_555 1_555 1_555 1_555 yes
C(25) N(1) Yb(1) C(102) -95(1) 1_555 1_555 1_555 1_555 yes
C(25) N(1) C(21) C(31) -173(1) 1_555 1_555 1_555 1_555 yes
C(25) C(26) N(2) C(30) -178(1) 1_555 1_555 1_555 1_555 yes
C(25) C(26) C(27) C(28) 178(1) 1_555 1_555 1_555 1_555 yes
C(26) N(2) Yb(1) C(101) -111(1) 1_555 1_555 1_555 1_555 yes
C(26) N(2) Yb(1) C(102) 96(1) 1_555 1_555 1_555 1_555 yes
C(26) N(2) C(30) C(29) -1(2) 1_555 1_555 1_555 1_555 yes
C(26) C(27) C(28) C(29) 1(2) 1_555 1_555 1_555 1_555 yes
C(27) C(26) N(2) C(30) 3(2) 1_555 1_555 1_555 1_555 yes
C(27) C(28) C(29) C(30) 0(2) 1_555 1_555 1_555 1_555 yes
C(30) N(2) Yb(1) C(101) 72(1) 1_555 1_555 1_555 1_555 yes
C(30) N(2) Yb(1) C(102) -79(1) 1_555 1_555 1_555 1_555 yes
C(101) Yb(1) C(6) C(102) -138.1(5) 1_555 1_555 1_555 1_555 yes
C(101) Yb(1) C(7) C(102) -81(1) 1_555 1_555 1_555 1_555 yes
C(101) Yb(1) C(8) C(102) 57(1) 1_555 1_555 1_555 1_555 yes
C(101) Yb(1) C(9) C(102) 123.0(5) 1_555 1_555 1_555 1_555 yes
C(101) Yb(1) C(10) C(102) 173.3(5) 1_555 1_555 1_555 1_555 yes
C(101) C(1) Yb(1) C(102) -86.0(10) 1_555 1_555 1_555 1_555 yes
C(101) C(2) Yb(1) C(102) 51(1) 1_555 1_555 1_555 1_555 yes
C(101) C(3) Yb(1) C(102) 120.7(6) 1_555 1_555 1_555 1_555 yes
C(101) C(4) Yb(1) C(102) 169.6(5) 1_555 1_555 1_555 1_555 yes
C(101) C(5) Yb(1) C(102) -140.0(5) 1_555 1_555 1_555 1_555 yes
